data_1515492
loop_
_publ_author_name
'Langton, Matthew J.'
'Matichak, Jonathan D.'
'Thompson, Amber L.'
'Anderson, Harry L.'

_publ_section_title
;
 Template-directed synthesis of \p-conjugated porphyrin [2]rotaxanes and a
 [4]catenane based on a six-porphyrin nanoring
;
_journal_issue 10
_journal_name_full 'Chemical Science'
_journal_page_first 1897
_journal_paper_doi 10.1039/c1sc00358e
_journal_volume 2
_journal_year 2011
_chemical_formula_moiety 'C114 H118 N8 O2 Zn2, C42 H42 N2 O4, 2(C H Cl3)'
_chemical_formula_sum 'C158 H162 Cl6 N10 O6 Zn2'
_chemical_formula_weight 2640.58
_chemical_melting_point ?
_space_group_IT_number 2
_symmetry_cell_setting triclinic
_symmetry_space_group_name_Hall '-P 1'
_symmetry_space_group_name_H-M 'P -1'
_atom_sites_solution_hydrogens difmap
_atom_sites_solution_primary other
_audit_creation_date 11-06-09
_audit_creation_method CRYSTALS_ver_14.23
_cell_angle_alpha 90.5711(12)
_cell_angle_beta 99.9660(13)
_cell_angle_gamma 117.6227(15)
_cell_formula_units_Z 2
_cell_length_a 19.7916(3)
_cell_length_b 20.7295(3)
_cell_length_c 22.2512(3)
_cell_measurement_reflns_used 75032
_cell_measurement_temperature 150
_cell_measurement_theta_max 77
_cell_measurement_theta_min 3
_cell_volume 7923.7(2)
_computing_cell_refinement 'CrysAlis, (Oxford Diffraction, 2002)'
_computing_data_collection 'SuperNova, (Oxford Diffraction, 2010)'
_computing_data_reduction 'CrysAlis, (Oxford Diffraction, 2002)'
_computing_molecular_graphics 'CAMERON (Watkin et al., 1996)'
_computing_publication_material 'CRYSTALS (Betteridge et al., 2003)'
_computing_structure_refinement 'CRYSTALS (Betteridge et al., 2003)'
_computing_structure_solution 'Superflip (Palatinus & Chapuis, 2007)'
_diffrn_ambient_temperature 150
_diffrn_measured_fraction_theta_full 0.997
_diffrn_measured_fraction_theta_max 0.990
_diffrn_measurement_device Area
_diffrn_measurement_device_type 'Oxford Diffraction SuperNova'
_diffrn_measurement_method \w
_diffrn_radiation_monochromator graphite
_diffrn_radiation_type 'Cu K\a'
_diffrn_radiation_wavelength 1.54180
_diffrn_reflns_av_R_equivalents 0.094
_diffrn_reflns_limit_h_max 24
_diffrn_reflns_limit_h_min -24
_diffrn_reflns_limit_k_max 26
_diffrn_reflns_limit_k_min -26
_diffrn_reflns_limit_l_max 28
_diffrn_reflns_limit_l_min 0
_diffrn_reflns_number 228801
_diffrn_reflns_theta_full 75.458
_diffrn_reflns_theta_max 76.998
_diffrn_reflns_theta_min 2.991
_diffrn_standards_number 0
_exptl_absorpt_coefficient_mu 1.713
_exptl_absorpt_correction_T_max 0.95
_exptl_absorpt_correction_T_min 0.54
_exptl_absorpt_correction_type multi-scan
_exptl_absorpt_process_details 'CrysAlis, (Oxford Diffraction, 2002)'
_exptl_crystal_colour metallic_dark_green
_exptl_crystal_density_diffrn 1.107
_exptl_crystal_density_meas ?
_exptl_crystal_density_method 'not measured'
_exptl_crystal_description plate
_exptl_crystal_F_000 2780.005
_exptl_crystal_size_max 0.340
_exptl_crystal_size_mid 0.250
_exptl_crystal_size_min 0.030
_platon_squeeze_details
;
The discrete Fourier transform of the void region were treated as
contributions to the A and B parts of the calculated structure factors.
;
_refine_diff_density_max 3.03
_refine_diff_density_min -1.52
_refine_ls_extinction_method None
_refine_ls_goodness_of_fit_ref 0.9654
_refine_ls_hydrogen_treatment constr
_refine_ls_matrix_type full
_refine_ls_number_parameters 2102
_refine_ls_number_reflns 27489
_refine_ls_number_restraints 7392
_refine_ls_R_factor_all 0.1253
_refine_ls_R_factor_gt 0.1145
_refine_ls_shift/su_max 0.0085835
_refine_ls_shift/su_mean 0.0004031
_refine_ls_structure_factor_coef Fsqd
_refine_ls_weighting_details
;
Method= Modified Sheldrick
w=1/[\s^2^(F^2^) + ( 0.20P)^2^ + 0.00P]
,where P=(max(Fo^2^,0) + 2Fc^2^)/3
;
_refine_ls_weighting_scheme calc
_refine_ls_wR_factor_all 0.3572
_refine_ls_wR_factor_gt 0.3360
_refine_ls_wR_factor_ref 0.3572
_reflns_limit_h_max 24
_reflns_limit_h_min -24
_reflns_limit_k_max 26
_reflns_limit_k_min -26
_reflns_limit_l_max 28
_reflns_limit_l_min 0
_reflns_number_gt 22604
_reflns_number_total 33183
_reflns_threshold_expression I>2.0\s(I)
_oxford_diffrn_Wilson_B_factor 3.67
_oxford_diffrn_Wilson_scale 0.57
_oxford_refine_ls_r_factor_ref 0.1253
_oxford_refine_ls_scale 1.570(12)
_oxford_reflns_number_all 27489
_oxford_reflns_threshold_expression_ref I>-3.0\s(I)
_oxford_structure_analysis_title 6320
_cod_data_source_file c1sc00358e.txt
_cod_data_source_block P2aCM
_cod_depositor_comments
;
The following automatic conversions were performed:

'_chemical_melting_point' value 'not measured' was changed to '?' -
the value is undefined or not given.

'_symmetry_cell_setting' value
'Triclinic' changed to 'triclinic' according to
/usr/data/users/saulius/automatic-downloads/retrospective/RSC/lib/dictionaries/cif_core.dic
dictionary named 'cif_core.dic' version 2.4.2 from
2011-04-26.

'_atom_sites_solution_primary' value 'Other' changed to
'other' according to
/usr/data/users/saulius/automatic-downloads/retrospective/RSC/lib/dictionaries/cif_core.dic
dictionary named 'cif_core.dic' version 2.4.2 from 2011-04-26.

Automatic conversion script
Id: cif_fix_values 2281 2013-09-26 08:29:07Z andrius 

The following automatic conversions were performed:

'_exptl_crystal_density_meas' value 'not measured' was changed to '?'
- the value is perceived as not measured.

Automatic conversion script
Id: cif_fix_values 3008 2015-01-20 13:52:24Z robertas 
;
_cod_original_sg_symbol_H-M 'P -1 '
_cod_database_code 1515492

loop_
_symmetry_equiv_pos_as_xyz
x,y,z
-x,-y,-z

loop_
_atom_site_label
_atom_site_type_symbol
_atom_site_fract_x
_atom_site_fract_y
_atom_site_fract_z
_atom_site_U_iso_or_equiv
_atom_site_occupancy
_atom_site_adp_type
_atom_site_refinement_flags_posn
_atom_site_refinement_flags_adp
_atom_site_refinement_flags_occupancy
_atom_site_disorder_assembly
_atom_site_disorder_group
Zn1 Zn 0.52034(3) 0.73464(2) 0.34386(2) 0.0283 1.0000 Uani . U . . .
N1 N 0.58341(19) 0.82842(17) 0.30457(15) 0.0322 1.0000 Uani . U . . .
N2 N 0.60485(17) 0.70381(17) 0.33708(15) 0.0319 1.0000 Uani . U . . .
N3 N 0.44611(17) 0.62845(16) 0.35742(15) 0.0300 1.0000 Uani . U . . .
N4 N 0.42409(18) 0.75216(17) 0.32416(15) 0.0320 1.0000 Uani . U . . .
O1 O 0.5535(2) 0.78067(17) 0.43631(13) 0.0470 1.0000 Uani D U . . .
C1 C 0.5601(3) 0.8782(2) 0.28537(19) 0.0370 1.0000 Uani . U . . .
C2 C 0.6212(3) 0.9379(2) 0.2634(2) 0.0471 1.0000 Uani . U . . .
C3 C 0.6808(3) 0.9227(2) 0.2692(2) 0.0470 1.0000 Uani . U . . .
C4 C 0.6586(2) 0.8549(2) 0.29553(19) 0.0357 1.0000 Uani . U . . .
C5 C 0.6778(2) 0.7481(2) 0.32688(19) 0.0356 1.0000 Uani . U . . .
C6 C 0.7241(2) 0.7110(2) 0.3370(2) 0.0413 1.0000 Uani . U . . .
C7 C 0.6777(2) 0.6435(2) 0.3524(2) 0.0376 1.0000 Uani . U . . .
C8 C 0.6030(2) 0.6396(2) 0.35234(17) 0.0315 1.0000 Uani . U . . .
C9 C 0.4653(2) 0.57312(19) 0.36635(17) 0.0288 1.0000 Uani . U . . .
C10 C 0.3982(2) 0.5076(2) 0.37548(19) 0.0338 1.0000 Uani . U . . .
C11 C 0.3390(2) 0.5239(2) 0.37228(19) 0.0336 1.0000 Uani . U . . .
C12 C 0.3694(2) 0.6005(2) 0.36215(17) 0.0304 1.0000 Uani . U . . .
C13 C 0.3537(2) 0.7112(2) 0.34092(17) 0.0321 1.0000 Uani . U . . .
C14 C 0.3112(2) 0.7529(2) 0.33670(19) 0.0374 1.0000 Uani . U . . .
C15 C 0.3552(3) 0.8172(2) 0.31614(19) 0.0389 1.0000 Uani . U . . .
C16 C 0.4260(2) 0.8166(2) 0.30851(18) 0.0348 1.0000 Uani . U . . .
C17 C 0.70401(19) 0.81892(19) 0.3072(2) 0.0534 1.0000 Uani D U . . .
C18 C 0.5384(2) 0.5783(2) 0.36508(17) 0.0310 1.0000 Uani . U . . .
C19 C 0.3271(2) 0.6393(2) 0.35711(17) 0.0321 1.0000 Uani . U . . .
C20 C 0.4877(3) 0.8739(2) 0.28821(18) 0.0372 1.0000 Uani . U . . .
C21 C 0.7864(2) 0.85573(19) 0.3006(2) 0.0633 0.414(8) Uani D U P 3 1
C22 C 0.8370(3) 0.9231(3) 0.3349(3) 0.0772 0.414(8) Uani D U P 3 1
C23 C 0.9113(2) 0.9607(2) 0.3214(3) 0.0901 0.414(8) Uani D U P 3 1
C24 C 0.9369(2) 0.9327(3) 0.2788(3) 0.0896 0.414(8) Uani D U P 3 1
C25 C 0.8842(2) 0.8655(3) 0.2468(3) 0.0839 0.414(8) Uani D U P 3 1
C26 C 0.8084(2) 0.8245(2) 0.2566(3) 0.0721 0.414(8) Uani D U P 3 1
C27 C 0.9697(3) 1.0371(3) 0.3605(3) 0.1092 0.414(8) Uani D U P 3 1
C28 C 0.9264(5) 1.0609(6) 0.3991(7) 0.1145 0.414(8) Uani D U P 3 1
C29 C 1.0059(8) 1.0961(4) 0.3179(5) 0.1119 0.414(8) Uani D U P 3 1
C30 C 1.0352(6) 1.0308(6) 0.4037(6) 0.1134 0.414(8) Uani D U P 3 1
C31 C 0.9096(3) 0.8313(3) 0.1967(3) 0.0964 0.414(8) Uani D U P 3 1
C32 C 0.9902(5) 0.8868(5) 0.1862(5) 0.1040 0.414(8) Uani D U P 3 1
C33 C 0.9132(8) 0.7627(5) 0.2177(6) 0.1001 0.414(8) Uani D U P 3 1
C34 C 0.8510(6) 0.8102(8) 0.1358(3) 0.0950 0.414(8) Uani D U P 3 1
C221 C 0.78400(19) 0.86066(18) 0.2921(2) 0.0632 0.586(8) Uani D U P 3 2
C222 C 0.8356(3) 0.9299(2) 0.3244(2) 0.0779 0.586(8) Uani D U P 3 2
C223 C 0.9066(2) 0.96903(19) 0.3058(2) 0.0916 0.586(8) Uani D U P 3 2
C224 C 0.9280(2) 0.9420(2) 0.2596(3) 0.0999 0.586(8) Uani D U P 3 2
C225 C 0.8743(2) 0.8731(2) 0.2296(2) 0.0985 0.586(8) Uani D U P 3 2
C226 C 0.8011(2) 0.8314(2) 0.2438(3) 0.0759 0.586(8) Uani D U P 3 2
C227 C 0.9657(3) 1.0461(2) 0.3424(3) 0.1082 0.586(8) Uani D U P 3 2
C228 C 0.9264(4) 1.0945(3) 0.3429(6) 0.1102 0.586(8) Uani D U P 3 2
C229 C 1.0367(4) 1.0846(4) 0.3122(4) 0.1153 0.586(8) Uani D U P 3 2
C230 C 0.9936(5) 1.0368(5) 0.4088(3) 0.1153 0.586(8) Uani D U P 3 2
C231 C 0.8946(3) 0.8401(3) 0.1747(3) 0.1221 0.586(8) Uani D U P 3 2
C232 C 0.9038(8) 0.8879(6) 0.1215(4) 0.1312 0.586(8) Uani D U P 3 2
C233 C 0.9708(5) 0.8370(7) 0.1962(5) 0.1272 0.586(8) Uani D U P 3 2
C234 C 0.8293(5) 0.7623(5) 0.1515(5) 0.1303 0.586(8) Uani D U P 3 2
C35 C 0.2474(2) 0.6016(2) 0.37224(19) 0.0345 1.0000 Uani . U . . .
C36 C 0.2378(2) 0.5772(2) 0.4292(2) 0.0391 1.0000 Uani . U . . .
C37 C 0.1645(2) 0.5421(3) 0.4444(2) 0.0452 1.0000 Uani D U . . .
C38 C 0.1007(2) 0.5334(3) 0.4004(2) 0.0470 1.0000 Uani . U . . .
C39 C 0.1081(2) 0.5577(3) 0.3426(2) 0.0450 1.0000 Uani D U . . .
C40 C 0.1826(2) 0.5908(2) 0.3289(2) 0.0386 1.0000 Uani . U . . .
C41 C 0.1521(3) 0.5149(3) 0.5075(2) 0.0543 1.0000 Uani D U . . .
C42 C 0.2257(3) 0.5210(4) 0.5472(3) 0.0659 1.0000 Uani D U . . .
C43 C 0.0886(4) 0.4338(3) 0.4987(3) 0.0667 1.0000 Uani D U . . .
C44 C 0.1253(3) 0.5623(4) 0.5400(3) 0.0634 1.0000 Uani D U . . .
C45 C 0.0353(3) 0.5468(3) 0.2971(3) 0.0542 1.0000 Uani D U . . .
C46 C -0.0210(3) 0.4646(4) 0.2808(4) 0.0762 1.0000 Uani D U . . .
C47 C -0.0068(3) 0.5816(3) 0.3261(3) 0.0633 1.0000 Uani D U . . .
C48 C 0.0544(4) 0.5810(5) 0.2376(3) 0.0815 1.0000 Uani D U . . .
C49 C 0.5164(3) 0.7399(3) 0.4812(2) 0.0534 1.0000 Uani D U . . .
Zn2 Zn 0.48606(3) 1.33390(3) 0.15087(2) 0.0374 1.0000 Uani . U . . .
N5 N 0.4348(3) 1.2660(2) 0.21573(17) 0.0447 1.0000 Uani . U . . .
N6 N 0.4509(2) 1.40505(19) 0.18130(15) 0.0365 1.0000 Uani . U . . .
N7 N 0.5627(2) 1.4167(2) 0.10712(15) 0.0388 1.0000 Uani . U . . .
N8 N 0.5477(3) 1.2779(2) 0.14260(17) 0.0456 1.0000 Uani . U . . .
O2 O 0.3917(3) 1.2755(2) 0.07698(18) 0.0663 1.0000 Uani D U . 2 .
C51 C 0.4359(3) 1.2021(3) 0.2276(2) 0.0480 1.0000 Uani . U . . .
C52 C 0.3822(3) 1.1631(3) 0.2661(2) 0.0536 1.0000 Uani . U . . .
C53 C 0.3472(3) 1.2033(3) 0.2763(2) 0.0535 1.0000 Uani . U . . .
C54 C 0.3802(3) 1.2681(3) 0.2451(2) 0.0450 1.0000 Uani . U . . .
C55 C 0.3952(3) 1.3893(2) 0.21572(19) 0.0382 1.0000 Uani . U . . .
C56 C 0.3820(3) 1.4520(2) 0.2227(2) 0.0431 1.0000 Uani . U . . .
C57 C 0.4299(3) 1.5040(2) 0.1926(2) 0.0420 1.0000 Uani . U . . .
C58 C 0.4734(3) 1.4756(2) 0.16615(18) 0.0375 1.0000 Uani . U . . .
C59 C 0.5703(2) 1.4855(2) 0.10279(17) 0.0357 1.0000 Uani . U . . .
C60 C 0.6280(3) 1.5253(3) 0.0672(2) 0.0440 1.0000 Uani . U . . .
C61 C 0.6536(3) 1.4793(3) 0.0498(2) 0.0455 1.0000 Uani . U . . .
C62 C 0.6140(3) 1.4122(2) 0.07571(18) 0.0393 1.0000 Uani . U . . .
C63 C 0.6018(3) 1.2925(3) 0.1062(2) 0.0489 1.0000 Uani . U . . .
C64 C 0.6215(4) 1.2341(4) 0.1061(3) 0.0689 1.0000 Uani . U . . .
C65 C 0.5826(4) 1.1865(4) 0.1433(3) 0.0694 1.0000 Uani . U . . .
C66 C 0.5353(4) 1.2132(3) 0.1659(2) 0.0547 1.0000 Uani . U . . .
C67 C 0.3597(3) 1.3246(2) 0.2444(2) 0.0415 1.0000 Uani . U . . .
C68 C 0.5283(2) 1.5132(2) 0.13001(17) 0.0359 1.0000 Uani . U . . .
C69 C 0.6303(2) 1.3533(3) 0.07270(13) 0.0449 1.0000 Uani D U . . .
C70 C 0.4838(4) 1.1781(3) 0.2053(2) 0.0521 1.0000 Uani . U . . .
C71 C 0.2976(3) 1.3177(2) 0.2780(2) 0.0388 1.0000 Uani . U . . .
C72 C 0.3067(2) 1.3112(2) 0.3407(2) 0.0372 1.0000 Uani . U . . .
C73 C 0.2500(2) 1.3058(2) 0.3725(2) 0.0390 1.0000 Uani D U . . .
C74 C 0.1842(3) 1.3081(2) 0.3408(2) 0.0446 1.0000 Uani . U . . .
C75 C 0.1745(3) 1.3169(3) 0.2786(3) 0.0497 1.0000 Uani D U . . .
C76 C 0.2311(3) 1.3200(2) 0.2470(2) 0.0454 1.0000 Uani . U . . .
C77 C 0.2585(3) 1.2981(3) 0.4415(2) 0.0491 1.0000 Uani D U . . .
C78 C 0.3373(4) 1.3038(4) 0.4712(3) 0.0612 1.0000 Uani D U . . .
C79 C 0.1961(4) 1.2241(4) 0.4528(3) 0.0724 1.0000 Uani D U . . .
C80 C 0.2524(4) 1.3616(3) 0.4749(3) 0.0635 1.0000 Uani D U . . .
C81 C 0.1041(3) 1.3234(3) 0.2443(3) 0.0657 1.0000 Uani D U . . .
C82 C 0.0606(5) 1.2636(5) 0.1905(4) 0.0972 1.0000 Uani D U . . .
C83 C 0.0459(4) 1.3145(5) 0.2855(4) 0.0876 1.0000 Uani D U . . .
C84 C 0.1340(4) 1.4009(4) 0.2233(4) 0.0814 1.0000 Uani D U . . .
C85 C 0.6866(3) 1.3555(6) 0.03424(15) 0.0488 0.364(9) Uani D U P 4 1
C86 C 0.7541(5) 1.3526(9) 0.06079(19) 0.0546 0.364(9) Uani D U P 4 1
C87 C 0.8028(4) 1.3469(6) 0.0253(3) 0.0609 0.364(9) Uani D U P 4 1
C88 C 0.7870(6) 1.3534(10) -0.0370(3) 0.0582 0.364(9) Uani D U P 4 1
C89 C 0.7202(5) 1.3554(7) -0.0660(2) 0.0549 0.364(9) Uani D U P 4 1
C90 C 0.6692(6) 1.3543(11) -0.0295(2) 0.0510 0.364(9) Uani D U P 4 1
C91 C 0.8749(4) 1.3400(6) 0.0549(3) 0.0730 0.364(9) Uani D U P 4 1
C92 C 0.8523(7) 1.2752(8) 0.0932(6) 0.0781 0.364(9) Uani D U P 4 1
C93 C 0.9145(7) 1.3284(10) 0.0059(4) 0.0755 0.364(9) Uani D U P 4 1
C94 C 0.9336(5) 1.4090(8) 0.0968(6) 0.0810 0.364(9) Uani D U P 4 1
C95 C 0.7062(5) 1.3654(6) -0.1349(3) 0.0671 0.364(9) Uani D U P 4 1
C96 C 0.7385(9) 1.3265(9) -0.1706(4) 0.0688 0.364(9) Uani D U P 4 1
C97 C 0.7462(8) 1.4463(7) -0.1448(6) 0.0760 0.364(9) Uani D U P 4 1
C98 C 0.6194(6) 1.3338(9) -0.1614(3) 0.0670 0.364(9) Uani D U P 4 1
C285 C 0.6877(2) 1.3587(4) 0.03407(11) 0.0483 0.636(9) Uani D U P 4 2
C286 C 0.7640(2) 1.3771(5) 0.06127(14) 0.0556 0.636(9) Uani D U P 4 2
C287 C 0.8162(2) 1.3767(4) 0.02682(16) 0.0620 0.636(9) Uani D U P 4 2
C288 C 0.7915(3) 1.3639(6) -0.03672(18) 0.0584 0.636(9) Uani D U P 4 2
C289 C 0.7176(3) 1.3505(4) -0.06632(14) 0.0564 0.636(9) Uani D U P 4 2
C290 C 0.6670(3) 1.3503(7) -0.02983(14) 0.0503 0.636(9) Uani D U P 4 2
C291 C 0.8997(2) 1.3950(4) 0.0577(2) 0.0819 0.636(9) Uani D U P 4 2
C292 C 0.8988(4) 1.3448(6) 0.1075(4) 0.0919 0.636(9) Uani D U P 4 2
C293 C 0.9430(3) 1.3853(6) 0.0107(3) 0.0913 0.636(9) Uani D U P 4 2
C294 C 0.9449(4) 1.4740(5) 0.0871(4) 0.0926 0.636(9) Uani D U P 4 2
C295 C 0.6944(3) 1.3421(4) -0.13713(17) 0.0741 0.636(9) Uani D U P 4 2
C296 C 0.7201(6) 1.2920(6) -0.1654(3) 0.0823 0.636(9) Uani D U P 4 2
C297 C 0.7326(5) 1.4164(5) -0.1621(3) 0.0868 0.636(9) Uani D U P 4 2
C298 C 0.6062(4) 1.3093(6) -0.1578(2) 0.0805 0.636(9) Uani D U P 4 2
C99 C 0.3569(15) 1.1999(5) 0.0640(13) 0.0862 0.295(16) Uani D U P 2 1
C100 C 0.3432(5) 1.3034(6) 0.0511(4) 0.0791 0.705(16) Uani D U P 2 2
C101 C 0.5476(2) 0.5117(2) 0.37902(19) 0.0323 1.0000 Uani . U . . .
C102 C 0.5542(2) 0.4932(2) 0.4396(2) 0.0403 1.0000 Uani . U . . .
C103 C 0.5606(3) 0.4305(3) 0.4518(2) 0.0470 1.0000 Uani . U . . .
C104 C 0.5591(3) 0.3856(2) 0.4052(3) 0.0498 1.0000 Uani . U . . .
C105 C 0.5539(3) 0.4040(3) 0.3465(3) 0.0546 1.0000 Uani . U . . .
C106 C 0.5489(3) 0.4678(3) 0.3326(2) 0.0455 1.0000 Uani . U . . .
C107 C 0.4773(3) 0.9351(2) 0.2696(2) 0.0439 1.0000 Uani . U . . .
C108 C 0.4752(3) 0.9898(3) 0.2546(2) 0.0490 1.0000 Uani . U . . .
C109 C 0.4751(3) 1.0528(3) 0.2375(2) 0.0539 1.0000 Uani . U . . .
C110 C 0.4786(4) 1.1104(3) 0.2233(2) 0.0549 1.0000 Uani . U . . .
C111 C 0.5455(2) 1.5903(2) 0.12145(18) 0.0369 1.0000 Uani . U . . .
C112 C 0.5784(3) 1.6440(3) 0.1714(2) 0.0500 1.0000 Uani . U . . .
C113 C 0.5925(4) 1.7146(3) 0.1627(3) 0.0632 1.0000 Uani . U . . .
C114 C 0.5738(4) 1.7338(3) 0.1054(3) 0.0588 1.0000 Uani . U . . .
C115 C 0.5404(3) 1.6806(3) 0.0558(2) 0.0515 1.0000 Uani . U . . .
C116 C 0.5266(3) 1.6099(2) 0.0635(2) 0.0436 1.0000 Uani . U . . .
C121 C 0.2601(3) 0.8898(3) 0.4360(3) 0.0550 1.0000 Uani . U . . .
N122 N 0.2569(2) 0.9007(2) 0.3769(2) 0.0521 1.0000 Uani . U . . .
C123 C 0.1974(3) 0.8526(3) 0.3344(3) 0.0585 1.0000 Uani . U . . .
C124 C 0.1370(4) 0.7913(4) 0.3513(4) 0.0859 1.0000 Uani . U . . .
C125 C 0.1390(4) 0.7804(4) 0.4113(4) 0.0898 1.0000 Uani . U . . .
C126 C 0.2012(4) 0.8288(3) 0.4577(3) 0.0709 1.0000 Uani . U . . .
C127 C 0.2076(4) 0.8202(4) 0.5215(4) 0.0808 1.0000 Uani . U . . .
C128 C 0.2681(4) 0.8679(4) 0.5617(3) 0.0741 1.0000 Uani . U . . .
C129 C 0.3315(4) 0.9317(3) 0.5438(3) 0.0606 1.0000 Uani . U . . .
C130 C 0.3969(4) 0.9821(4) 0.5841(3) 0.0675 1.0000 Uani . U . . .
C131 C 0.4554(4) 1.0384(3) 0.5636(3) 0.0644 1.0000 Uani . U . . .
C132 C 0.4469(3) 1.0469(3) 0.4994(2) 0.0517 1.0000 Uani . U . . .
N133 N 0.3834(2) 0.9988(2) 0.46003(18) 0.0470 1.0000 Uani . U . . .
C134 C 0.3267(3) 0.9420(3) 0.4808(2) 0.0522 1.0000 Uani . U . . .
C135 C 0.1995(3) 0.8656(3) 0.2698(3) 0.0640 1.0000 Uani . U . . .
C136 C 0.2623(4) 0.9279(3) 0.2532(3) 0.0649 1.0000 Uani . U . . .
C137 C 0.2693(5) 0.9380(4) 0.1951(3) 0.0827 1.0000 Uani . U . . .
C138 C 0.2159(6) 0.8876(5) 0.1463(3) 0.1499 1.0000 Uani D U . . .
C139 C 0.1555(7) 0.8274(6) 0.1611(4) 0.1383 1.0000 Uani . U . . .
C140 C 0.1467(5) 0.8169(5) 0.2215(4) 0.1102 1.0000 Uani . U . . .
C141 C 0.5059(3) 1.1076(3) 0.4740(2) 0.0511 1.0000 Uani . U . . .
C142 C 0.5763(3) 1.1598(3) 0.5105(3) 0.0554 1.0000 Uani . U . . .
C143 C 0.6305(3) 1.2168(3) 0.4856(3) 0.0623 1.0000 Uani . U . . .
C144 C 0.6171(3) 1.2250(3) 0.4245(3) 0.0631 1.0000 Uani D U . . .
C145 C 0.5471(4) 1.1732(3) 0.3871(3) 0.0672 1.0000 Uani . U . . .
C146 C 0.4929(4) 1.1159(3) 0.4118(3) 0.0636 1.0000 Uani . U . . .
C147 C 0.6795(4) 1.0247(4) 0.1295(3) 0.0953 0.510(8) Uani D U P 1 1
C148 C 0.7493(4) 1.0759(3) 0.1587(3) 0.0883 0.510(8) Uani D U P 1 1
C149 C 0.8126(5) 1.0646(4) 0.1656(4) 0.0971 0.510(8) Uani D U P 1 1
C150 C 0.8027(6) 0.9984(4) 0.1404(4) 0.1082 0.510(8) Uani D U P 1 1
C151 C 0.7303(6) 0.9455(4) 0.1099(4) 0.1145 0.510(8) Uani D U P 1 1
C152 C 0.6698(5) 0.9605(3) 0.1046(3) 0.1114 0.510(8) Uani D U P 1 1
O153 O 0.6736(3) 1.2879(4) 0.4091(3) 0.0581 0.510(8) Uani D U P 1 1
C154 C 0.6726(5) 1.3056(4) 0.3486(3) 0.0570 0.510(8) Uani D U P 1 1
C155 C 0.6925(4) 1.2577(4) 0.3094(3) 0.0557 0.510(8) Uani D U P 1 1
C156 C 0.7793(4) 1.2833(5) 0.3358(4) 0.0663 0.510(8) Uani D U P 1 1
C157 C 0.8044(5) 1.2329(5) 0.3055(4) 0.0652 0.510(8) Uani D U P 1 1
C158 C 0.8242(6) 1.2596(4) 0.2434(4) 0.0691 0.510(8) Uani D U P 1 1
C159 C 0.8307(5) 1.1966(5) 0.2122(4) 0.0789 0.510(8) Uani D U P 1 1
O160 O 0.7581(4) 1.1380(4) 0.1883(4) 0.0842 0.510(8) Uani D U P 1 1
O161 O 0.2260(10) 0.8992(8) 0.0879(4) 0.1566 0.510(8) Uani D U P 1 1
C162 C 0.2413(8) 0.8541(10) 0.0522(5) 0.1626 0.510(8) Uani D U P 1 1
C163 C 0.3233(10) 0.8627(12) 0.0754(7) 0.1699 0.510(8) Uani D U P 1 1
C164 C 0.3672(9) 0.8994(12) 0.0244(7) 0.1615 0.510(8) Uani D U P 1 1
C165 C 0.4534(7) 0.9190(9) 0.0453(10) 0.1666 0.510(8) Uani D U P 1 1
C166 C 0.4608(7) 0.8484(9) 0.0421(8) 0.1590 0.510(8) Uani D U P 1 1
C167 C 0.5361(6) 0.8675(9) 0.0890(7) 0.1556 0.510(8) Uani D U P 1 1
O168 O 0.6019(6) 0.9130(5) 0.0668(4) 0.1263 0.510(8) Uani D U P 1 1
C247 C 0.6552(8) 1.0213(5) 0.1303(4) 0.1659 0.490(8) Uani D U P 1 2
C248 C 0.7293(8) 1.0586(5) 0.1603(4) 0.1717 0.490(8) Uani D U P 1 2
C249 C 0.7841(8) 1.0406(7) 0.1490(5) 0.1728 0.490(8) Uani D U P 1 2
C250 C 0.7607(10) 0.9807(7) 0.1073(6) 0.1752 0.490(8) Uani D U P 1 2
C251 C 0.6838(10) 0.9415(6) 0.0769(5) 0.1728 0.490(8) Uani D U P 1 2
C252 C 0.6321(8) 0.9625(5) 0.0904(4) 0.1687 0.490(8) Uani D U P 1 2
O253 O 0.6722(5) 1.2762(6) 0.3965(4) 0.0914 0.490(8) Uani D U P 1 2
C254 C 0.6591(8) 1.2803(10) 0.3329(5) 0.1180 0.490(8) Uani D U P 1 2
C255 C 0.7359(11) 1.3210(7) 0.3099(8) 0.1359 0.490(8) Uani D U P 1 2
C256 C 0.7732(12) 1.2703(13) 0.3208(7) 0.1502 0.490(8) Uani D U P 1 2
C257 C 0.7633(10) 1.2298(13) 0.2589(11) 0.1711 0.490(8) Uani D U P 1 2
C258 C 0.8437(9) 1.2419(11) 0.2501(12) 0.1732 0.490(8) Uani D U P 1 2
C259 C 0.8240(13) 1.1833(8) 0.1975(11) 0.1828 0.490(8) Uani D U P 1 2
O260 O 0.7539(8) 1.1209(8) 0.1977(6) 0.1735 0.490(8) Uani D U P 1 2
O261 O 0.2296(8) 0.9025(6) 0.0885(4) 0.1632 0.490(8) Uani D U P 1 2
C262 C 0.1875(8) 0.8507(15) 0.0370(5) 0.1678 0.490(8) Uani D U P 1 2
C263 C 0.2379(9) 0.8588(14) -0.0109(5) 0.1737 0.490(8) Uani D U P 1 2
C264 C 0.3215(9) 0.9086(9) 0.0245(7) 0.1842 0.490(8) Uani D U P 1 2
C265 C 0.3754(10) 0.8799(15) 0.0071(6) 0.1908 0.490(8) Uani D U P 1 2
C266 C 0.4165(9) 0.8640(9) 0.0659(9) 0.1824 0.490(8) Uani D U P 1 2
C267 C 0.4974(8) 0.9320(9) 0.0806(11) 0.1724 0.490(8) Uani D U P 1 2
O268 O 0.5551(9) 0.9164(7) 0.0688(7) 0.1735 0.490(8) Uani D U P 1 2
C301 C 0.7466(5) 0.5106(6) 0.2064(4) 0.1011 1.0000 Uani . U . . .
Cl302 Cl 0.7363(3) 0.5685(4) 0.2523(2) 0.2208 1.0000 Uani . U . . .
Cl303 Cl 0.83012(18) 0.5539(2) 0.17391(15) 0.1386 1.0000 Uani . U . . .
Cl304 Cl 0.7547(3) 0.4376(3) 0.2394(2) 0.1792 1.0000 Uani . U . . .
C305 C 0.9182(7) 0.7504(6) 0.4369(6) 0.1236 1.0000 Uani . U . . .
Cl306 Cl 0.9387(3) 0.8364(2) 0.4100(3) 0.1953 1.0000 Uani . U . . .
Cl307 Cl 0.9092(2) 0.6921(2) 0.37968(17) 0.1484 1.0000 Uani . U . . .
Cl308 Cl 0.9809(3) 0.7600(2) 0.50236(18) 0.1519 1.0000 Uani . U . . .
H11 H 0.5936 0.8296 0.4478 0.0527 1.0000 Uiso R . . . .
H21 H 0.6205 0.9800 0.2489 0.0590 1.0000 Uiso R . . . .
H22 H 0.3630 1.2985 0.0577 0.0742 0.295(16) Uiso R . P 2 1
H23 H 0.3844 1.2296 0.0610 0.0742 0.705(16) Uiso R . P 2 2
H31 H 0.7275 0.9490 0.2560 0.0520 1.0000 Uiso R . . . .
H61 H 0.7752 0.7304 0.3347 0.0460 1.0000 Uiso R . . . .
H71 H 0.6903 0.6060 0.3609 0.0420 1.0000 Uiso R . . . .
H101 H 0.3958 0.4624 0.3833 0.0369 1.0000 Uiso R . . . .
H111 H 0.2882 0.4924 0.3751 0.0371 1.0000 Uiso R . . . .
H141 H 0.2629 0.7369 0.3460 0.0412 1.0000 Uiso R . . . .
H151 H 0.3429 0.8551 0.3091 0.0421 1.0000 Uiso R . . . .
H221 H 0.8200 0.9348 0.3680 0.0850 0.414(8) Uiso R . P 3 1
H241 H 0.9890 0.9592 0.2750 0.1151 0.414(8) Uiso R . P 3 1
H261 H 0.7724 0.7863 0.2274 0.0831 0.414(8) Uiso R . P 3 1
H281 H 0.9619 1.1066 0.4222 0.1377 0.414(8) Uiso R . P 3 1
H282 H 0.8861 1.0657 0.3729 0.1377 0.414(8) Uiso R . P 3 1
H283 H 0.9047 1.0252 0.4262 0.1377 0.414(8) Uiso R . P 3 1
H291 H 1.0406 1.1415 0.3417 0.1344 0.414(8) Uiso R . P 3 1
H292 H 1.0334 1.0823 0.2941 0.1344 0.414(8) Uiso R . P 3 1
H293 H 0.9657 1.1010 0.2915 0.1344 0.414(8) Uiso R . P 3 1
H301 H 1.0697 1.0768 0.4267 0.1364 0.414(8) Uiso R . P 3 1
H302 H 1.0629 1.0168 0.3801 0.1364 0.414(8) Uiso R . P 3 1
H303 H 1.0137 0.9950 0.4308 0.1364 0.414(8) Uiso R . P 3 1
H321 H 1.0088 0.8676 0.1579 0.2178 0.414(8) Uiso R . P 3 1
H322 H 1.0316 0.9152 0.2196 0.2178 0.414(8) Uiso R . P 3 1
H323 H 0.9706 0.9168 0.1663 0.2178 0.414(8) Uiso R . P 3 1
H331 H 0.9323 0.7449 0.1887 0.2006 0.414(8) Uiso R . P 3 1
H332 H 0.9545 0.7907 0.2513 0.2006 0.414(8) Uiso R . P 3 1
H333 H 0.8732 0.7226 0.2321 0.2006 0.414(8) Uiso R . P 3 1
H341 H 0.8713 0.7924 0.1080 0.1843 0.414(8) Uiso R . P 3 1
H342 H 0.8309 0.8397 0.1158 0.1843 0.414(8) Uiso R . P 3 1
H343 H 0.8106 0.7701 0.1498 0.1843 0.414(8) Uiso R . P 3 1
H2221 H 0.8235 0.9498 0.3571 0.0912 0.586(8) Uiso R . P 3 2
H2241 H 0.9717 0.9710 0.2420 0.1695 0.586(8) Uiso R . P 3 2
H2261 H 0.7664 0.7813 0.2300 0.1096 0.586(8) Uiso R . P 3 2
H2281 H 0.9642 1.1416 0.3624 0.1757 0.586(8) Uiso R . P 3 2
H2282 H 0.9055 1.0989 0.3023 0.1757 0.586(8) Uiso R . P 3 2
H2283 H 0.8857 1.0737 0.3653 0.1757 0.586(8) Uiso R . P 3 2
H2291 H 1.0733 1.1318 0.3322 0.2493 0.586(8) Uiso R . P 3 2
H2292 H 1.0618 1.0552 0.3113 0.2493 0.586(8) Uiso R . P 3 2
H2293 H 1.0163 1.0889 0.2715 0.2493 0.586(8) Uiso R . P 3 2
H2301 H 1.0306 1.0845 0.4275 0.2628 0.586(8) Uiso R . P 3 2
H2302 H 1.0186 1.0072 0.4083 0.2628 0.586(8) Uiso R . P 3 2
H2303 H 0.9533 1.0157 0.4315 0.2628 0.586(8) Uiso R . P 3 2
H2321 H 0.9132 0.8662 0.0882 0.3632 0.586(8) Uiso R . P 3 2
H2322 H 0.9482 0.9335 0.1367 0.3632 0.586(8) Uiso R . P 3 2
H2323 H 0.8600 0.8954 0.1078 0.3632 0.586(8) Uiso R . P 3 2
H2331 H 0.9795 0.8161 0.1620 0.3489 0.586(8) Uiso R . P 3 2
H2332 H 1.0154 0.8824 0.2117 0.3489 0.586(8) Uiso R . P 3 2
H2333 H 0.9613 0.8047 0.2273 0.3489 0.586(8) Uiso R . P 3 2
H2341 H 0.8398 0.7422 0.1179 0.3286 0.586(8) Uiso R . P 3 2
H2342 H 0.7852 0.7693 0.1380 0.3286 0.586(8) Uiso R . P 3 2
H2343 H 0.8193 0.7298 0.1825 0.3286 0.586(8) Uiso R . P 3 2
H361 H 0.2813 0.5849 0.4585 0.0440 1.0000 Uiso R . . . .
H381 H 0.0507 0.5107 0.4098 0.0519 1.0000 Uiso R . . . .
H401 H 0.1892 0.6058 0.2896 0.0462 1.0000 Uiso R . . . .
H421 H 0.2139 0.4984 0.5853 0.0919 1.0000 Uiso R . . . .
H422 H 0.2644 0.5728 0.5564 0.0920 1.0000 Uiso R . . . .
H423 H 0.2445 0.4937 0.5247 0.0919 1.0000 Uiso R . . . .
H431 H 0.1032 0.4058 0.4749 0.0839 1.0000 Uiso R . . . .
H432 H 0.0392 0.4288 0.4787 0.0839 1.0000 Uiso R . . . .
H433 H 0.0868 0.4178 0.5382 0.0840 1.0000 Uiso R . . . .
H441 H 0.0743 0.5534 0.5202 0.0921 1.0000 Uiso R . . . .
H442 H 0.1614 0.6125 0.5401 0.0920 1.0000 Uiso R . . . .
H443 H 0.1249 0.5502 0.5820 0.0919 1.0000 Uiso R . . . .
H461 H -0.0665 0.4609 0.2519 0.1082 1.0000 Uiso R . . . .
H462 H 0.0059 0.4431 0.2617 0.1082 1.0000 Uiso R . . . .
H463 H -0.0362 0.4430 0.3184 0.1081 1.0000 Uiso R . . . .
H471 H -0.0598 0.5592 0.3050 0.0872 1.0000 Uiso R . . . .
H472 H -0.0045 0.5724 0.3687 0.0867 1.0000 Uiso R . . . .
H473 H 0.0179 0.6334 0.3225 0.0871 1.0000 Uiso R . . . .
H481 H 0.0102 0.5619 0.2049 0.1119 1.0000 Uiso R . . . .
H482 H 0.0755 0.6329 0.2438 0.1120 1.0000 Uiso R . . . .
H483 H 0.0938 0.5716 0.2246 0.1119 1.0000 Uiso R . . . .
H491 H 0.5373 0.7672 0.5204 0.0638 1.0000 Uiso R . . . .
H492 H 0.4623 0.7254 0.4704 0.0638 1.0000 Uiso R . . . .
H493 H 0.5236 0.6977 0.4822 0.0638 1.0000 Uiso R . . . .
H521 H 0.3731 1.1180 0.2794 0.0562 1.0000 Uiso R . . . .
H531 H 0.3070 1.1906 0.2981 0.0608 1.0000 Uiso R . . . .
H561 H 0.3461 1.4534 0.2428 0.0512 1.0000 Uiso R . . . .
H571 H 0.4347 1.5501 0.1904 0.0452 1.0000 Uiso R . . . .
H601 H 0.6436 1.5733 0.0587 0.0450 1.0000 Uiso R . . . .
H611 H 0.6905 1.4891 0.0259 0.0461 1.0000 Uiso R . . . .
H641 H 0.6573 1.2318 0.0853 0.0671 1.0000 Uiso R . . . .
H651 H 0.5851 1.1437 0.1531 0.0820 1.0000 Uiso R . . . .
H721 H 0.3515 1.3110 0.3616 0.0454 1.0000 Uiso R . . . .
H741 H 0.1457 1.3040 0.3618 0.0490 1.0000 Uiso R . . . .
H761 H 0.2257 1.3259 0.2050 0.0530 1.0000 Uiso R . . . .
H781 H 0.3480 1.3145 0.5151 0.0882 1.0000 Uiso R . . . .
H782 H 0.3777 1.3424 0.4544 0.0880 1.0000 Uiso R . . . .
H783 H 0.3351 1.2574 0.4607 0.0880 1.0000 Uiso R . . . .
H791 H 0.1460 1.2203 0.4350 0.1151 1.0000 Uiso R . . . .
H792 H 0.1993 1.2198 0.4968 0.1150 1.0000 Uiso R . . . .
H793 H 0.2015 1.1852 0.4338 0.1149 1.0000 Uiso R . . . .
H801 H 0.2969 1.4072 0.4732 0.0828 1.0000 Uiso R . . . .
H802 H 0.2510 1.3532 0.5171 0.0830 1.0000 Uiso R . . . .
H803 H 0.2065 1.3630 0.4554 0.0832 1.0000 Uiso R . . . .
H821 H 0.0456 1.2152 0.2046 0.1410 1.0000 Uiso R . . . .
H822 H 0.0937 1.2717 0.1614 0.1411 1.0000 Uiso R . . . .
H823 H 0.0137 1.2649 0.1716 0.1410 1.0000 Uiso R . . . .
H831 H 0.0164 1.2623 0.2900 0.1330 1.0000 Uiso R . . . .
H832 H 0.0739 1.3408 0.3254 0.1332 1.0000 Uiso R . . . .
H833 H 0.0099 1.3315 0.2684 0.1331 1.0000 Uiso R . . . .
H841 H 0.0864 1.4043 0.1991 0.1060 1.0000 Uiso R . . . .
H842 H 0.1747 1.4103 0.1958 0.1059 1.0000 Uiso R . . . .
H843 H 0.1586 1.4402 0.2617 0.1060 1.0000 Uiso R . . . .
H861 H 0.7695 1.3607 0.1033 0.0680 0.364(9) Uiso R . P 4 1
H881 H 0.8197 1.3508 -0.0608 0.0721 0.364(9) Uiso R . P 4 1
H901 H 0.6198 1.3469 -0.0477 0.0640 0.364(9) Uiso R . P 4 1
H921 H 0.8989 1.2746 0.1120 0.0900 0.364(9) Uiso R . P 4 1
H922 H 0.8292 1.2845 0.1239 0.0900 0.364(9) Uiso R . P 4 1
H923 H 0.8171 1.2291 0.0706 0.0900 0.364(9) Uiso R . P 4 1
H931 H 0.9603 1.3272 0.0259 0.0870 0.364(9) Uiso R . P 4 1
H932 H 0.9277 1.3658 -0.0209 0.0870 0.364(9) Uiso R . P 4 1
H933 H 0.8796 1.2825 -0.0170 0.0870 0.364(9) Uiso R . P 4 1
H941 H 0.9792 1.4067 0.1156 0.0892 0.364(9) Uiso R . P 4 1
H942 H 0.9469 1.4469 0.0703 0.0892 0.364(9) Uiso R . P 4 1
H943 H 0.9108 1.4190 0.1274 0.0892 0.364(9) Uiso R . P 4 1
H961 H 0.7288 1.3329 -0.2129 0.0827 0.364(9) Uiso R . P 4 1
H962 H 0.7930 1.3483 -0.1554 0.0827 0.364(9) Uiso R . P 4 1
H963 H 0.7154 1.2756 -0.1658 0.0827 0.364(9) Uiso R . P 4 1
H971 H 0.7366 1.4512 -0.1874 0.0857 0.364(9) Uiso R . P 4 1
H972 H 0.8008 1.4687 -0.1294 0.0857 0.364(9) Uiso R . P 4 1
H973 H 0.7241 1.4694 -0.1237 0.0857 0.364(9) Uiso R . P 4 1
H981 H 0.6114 1.3402 -0.2038 0.0832 0.364(9) Uiso R . P 4 1
H982 H 0.5968 1.3564 -0.1404 0.0832 0.364(9) Uiso R . P 4 1
H983 H 0.5958 1.2830 -0.1565 0.0832 0.364(9) Uiso R . P 4 1
H2861 H 0.7782 1.3837 0.1038 0.0680 0.636(9) Uiso R . P 4 2
H2881 H 0.8271 1.3692 -0.0608 0.0712 0.636(9) Uiso R . P 4 2
H2901 H 0.6199 1.3484 -0.0475 0.0640 0.636(9) Uiso R . P 4 2
H2921 H 0.9517 1.3604 0.1260 0.0878 0.636(9) Uiso R . P 4 2
H2922 H 0.8717 1.3482 0.1377 0.0878 0.636(9) Uiso R . P 4 2
H2923 H 0.8755 1.2954 0.0900 0.0878 0.636(9) Uiso R . P 4 2
H2931 H 0.9953 1.4004 0.0305 0.0852 0.636(9) Uiso R . P 4 2
H2932 H 0.9422 1.4162 -0.0204 0.0852 0.636(9) Uiso R . P 4 2
H2933 H 0.9198 1.3362 -0.0072 0.0852 0.636(9) Uiso R . P 4 2
H2941 H 0.9973 1.4879 0.1059 0.0857 0.636(9) Uiso R . P 4 2
H2942 H 0.9441 1.5052 0.0564 0.0857 0.636(9) Uiso R . P 4 2
H2943 H 0.9180 1.4780 0.1172 0.0857 0.636(9) Uiso R . P 4 2
H2961 H 0.7040 1.2857 -0.2088 0.0820 0.636(9) Uiso R . P 4 2
H2962 H 0.7752 1.3132 -0.1550 0.0820 0.636(9) Uiso R . P 4 2
H2963 H 0.6975 1.2457 -0.1498 0.0820 0.636(9) Uiso R . P 4 2
H2971 H 0.7163 1.4085 -0.2054 0.0832 0.636(9) Uiso R . P 4 2
H2972 H 0.7160 1.4480 -0.1460 0.0832 0.636(9) Uiso R . P 4 2
H2973 H 0.7878 1.4382 -0.1516 0.0832 0.636(9) Uiso R . P 4 2
H2981 H 0.5915 1.3028 -0.2013 0.0823 0.636(9) Uiso R . P 4 2
H2982 H 0.5890 1.3405 -0.1417 0.0823 0.636(9) Uiso R . P 4 2
H2983 H 0.5830 1.2632 -0.1422 0.0823 0.636(9) Uiso R . P 4 2
H991 H 0.3136 1.1831 0.0308 0.1313 0.295(16) Uiso R . P 2 1
H992 H 0.3992 1.1986 0.0505 0.1313 0.295(16) Uiso R . P 2 1
H993 H 0.3432 1.1694 0.0961 0.1313 0.295(16) Uiso R . P 2 1
H1001 H 0.3057 1.2682 0.0188 0.0733 0.705(16) Uiso R . P 2 2
H1002 H 0.3708 1.3486 0.0352 0.0733 0.705(16) Uiso R . P 2 2
H1003 H 0.3176 1.3100 0.0812 0.0733 0.705(16) Uiso R . P 2 2
H1021 H 0.5533 0.5225 0.4705 0.0460 1.0000 Uiso R . . . .
H1031 H 0.5668 0.4192 0.4920 0.0571 1.0000 Uiso R . . . .
H1041 H 0.5603 0.3423 0.4127 0.0592 1.0000 Uiso R . . . .
H1051 H 0.5530 0.3743 0.3149 0.0589 1.0000 Uiso R . . . .
H1061 H 0.5482 0.4815 0.2931 0.0531 1.0000 Uiso R . . . .
H1121 H 0.5943 1.6346 0.2105 0.0562 1.0000 Uiso R . . . .
H1131 H 0.6099 1.7481 0.1972 0.0701 1.0000 Uiso R . . . .
H1141 H 0.5856 1.7823 0.1006 0.0702 1.0000 Uiso R . . . .
H1151 H 0.5275 1.6928 0.0168 0.0571 1.0000 Uiso R . . . .
H1161 H 0.5044 1.5743 0.0300 0.0471 1.0000 Uiso R . . . .
H1241 H 0.0920 0.7611 0.3222 0.0989 1.0000 Uiso R . . . .
H1251 H 0.1015 0.7375 0.4231 0.0969 1.0000 Uiso R . . . .
H1271 H 0.1672 0.7805 0.5348 0.0860 1.0000 Uiso R . . . .
H1281 H 0.2715 0.8603 0.6030 0.0861 1.0000 Uiso R . . . .
H1301 H 0.4020 0.9769 0.6260 0.0760 1.0000 Uiso R . . . .
H1311 H 0.5002 1.0715 0.5908 0.0731 1.0000 Uiso R . . . .
H1361 H 0.3020 0.9622 0.2834 0.0769 1.0000 Uiso R . . . .
H1371 H 0.3067 0.9824 0.1868 0.1023 1.0000 Uiso R . . . .
H1391 H 0.1201 0.7919 0.1296 0.1391 1.0000 Uiso R . . . .
H1401 H 0.1031 0.7777 0.2306 0.1241 1.0000 Uiso R . . . .
H1421 H 0.5862 1.1526 0.5514 0.0638 1.0000 Uiso R . . . .
H1431 H 0.6761 1.2531 0.5105 0.0751 1.0000 Uiso R . . . .
H1451 H 0.5397 1.1764 0.3453 0.0770 1.0000 Uiso R . . . .
H1461 H 0.4455 1.0837 0.3869 0.0749 1.0000 Uiso R . . . .
H1471 H 0.6353 1.0303 0.1269 0.1481 0.510(8) Uiso R . P 1 1
H1491 H 0.8588 1.0984 0.1910 0.1490 0.510(8) Uiso R . P 1 1
H1501 H 0.8455 0.9901 0.1446 0.1530 0.510(8) Uiso R . P 1 1
H1511 H 0.7251 0.9031 0.0897 0.1590 0.510(8) Uiso R . P 1 1
H1541 H 0.7136 1.3550 0.3474 0.1060 0.510(8) Uiso R . P 1 1
H1542 H 0.6221 1.3033 0.3347 0.1060 0.510(8) Uiso R . P 1 1
H1551 H 0.6624 1.2055 0.3125 0.1141 0.510(8) Uiso R . P 1 1
H1552 H 0.6809 1.2677 0.2673 0.1141 0.510(8) Uiso R . P 1 1
H1561 H 0.8084 1.3274 0.3172 0.1231 0.510(8) Uiso R . P 1 1
H1562 H 0.7889 1.2945 0.3800 0.1231 0.510(8) Uiso R . P 1 1
H1571 H 0.7602 1.1863 0.2896 0.1300 0.510(8) Uiso R . P 1 1
H1572 H 0.8345 1.2276 0.3425 0.1300 0.510(8) Uiso R . P 1 1
H1581 H 0.8101 1.2889 0.2157 0.1348 0.510(8) Uiso R . P 1 1
H1582 H 0.8794 1.2852 0.2607 0.1351 0.510(8) Uiso R . P 1 1
H1591 H 0.8585 1.2142 0.1801 0.0957 0.510(8) Uiso R . P 1 1
H1592 H 0.8582 1.1800 0.2418 0.0957 0.510(8) Uiso R . P 1 1
H1621 H 0.2430 0.8665 0.0113 0.1941 0.510(8) Uiso R . P 1 1
H1622 H 0.2049 0.8040 0.0516 0.1941 0.510(8) Uiso R . P 1 1
H1631 H 0.3492 0.8971 0.1109 0.2048 0.510(8) Uiso R . P 1 1
H1632 H 0.3234 0.8180 0.0840 0.2048 0.510(8) Uiso R . P 1 1
H1641 H 0.3564 0.9384 0.0140 0.1964 0.510(8) Uiso R . P 1 1
H1642 H 0.3425 0.8614 -0.0085 0.1964 0.510(8) Uiso R . P 1 1
H1651 H 0.4756 0.9459 0.0132 0.2012 0.510(8) Uiso R . P 1 1
H1652 H 0.4769 0.9494 0.0831 0.2012 0.510(8) Uiso R . P 1 1
H1661 H 0.4650 0.8302 0.0043 0.1967 0.510(8) Uiso R . P 1 1
H1662 H 0.4234 0.8094 0.0596 0.1967 0.510(8) Uiso R . P 1 1
H1671 H 0.5359 0.8925 0.1249 0.1869 0.510(8) Uiso R . P 1 1
H1672 H 0.5376 0.8237 0.0989 0.1869 0.510(8) Uiso R . P 1 1
H2471 H 0.6205 1.0386 0.1350 0.1621 0.490(8) Uiso R . P 1 2
H2491 H 0.8365 1.0734 0.1677 0.1694 0.490(8) Uiso R . P 1 2
H2501 H 0.7953 0.9633 0.1019 0.1651 0.490(8) Uiso R . P 1 2
H2511 H 0.6665 0.8996 0.0502 0.1679 0.490(8) Uiso R . P 1 2
H2541 H 0.6311 1.3085 0.3282 0.1160 0.490(8) Uiso R . P 1 2
H2542 H 0.6237 1.2300 0.3170 0.1160 0.490(8) Uiso R . P 1 2
H2551 H 0.7145 1.3246 0.2680 0.1271 0.490(8) Uiso R . P 1 2
H2552 H 0.7810 1.3674 0.3262 0.1270 0.490(8) Uiso R . P 1 2
H2561 H 0.8273 1.2989 0.3372 0.1775 0.490(8) Uiso R . P 1 2
H2562 H 0.7496 1.2362 0.3486 0.1775 0.490(8) Uiso R . P 1 2
H2571 H 0.7384 1.2464 0.2271 0.2019 0.490(8) Uiso R . P 1 2
H2572 H 0.7320 1.1788 0.2601 0.2019 0.490(8) Uiso R . P 1 2
H2581 H 0.8703 1.2895 0.2374 0.2039 0.490(8) Uiso R . P 1 2
H2582 H 0.8748 1.2373 0.2856 0.2039 0.490(8) Uiso R . P 1 2
H2591 H 0.8164 1.2014 0.1593 0.2153 0.490(8) Uiso R . P 1 2
H2592 H 0.8660 1.1724 0.2003 0.2153 0.490(8) Uiso R . P 1 2
H2621 H 0.1441 0.8566 0.0180 0.2012 0.490(8) Uiso R . P 1 2
H2622 H 0.1698 0.8029 0.0496 0.2012 0.490(8) Uiso R . P 1 2
H2631 H 0.2278 0.8885 -0.0407 0.1640 0.490(8) Uiso R . P 1 2
H2632 H 0.2290 0.8131 -0.0318 0.1640 0.490(8) Uiso R . P 1 2
H2641 H 0.3359 0.9587 0.0205 0.2204 0.490(8) Uiso R . P 1 2
H2642 H 0.3139 0.8982 0.0650 0.2204 0.490(8) Uiso R . P 1 2
H2651 H 0.4121 0.9199 -0.0100 0.2308 0.490(8) Uiso R . P 1 2
H2652 H 0.3528 0.8371 -0.0210 0.2308 0.490(8) Uiso R . P 1 2
H2661 H 0.4004 0.8743 0.1010 0.2186 0.490(8) Uiso R . P 1 2
H2662 H 0.4137 0.8170 0.0665 0.2186 0.490(8) Uiso R . P 1 2
H2671 H 0.4811 0.9599 0.0527 0.1700 0.490(8) Uiso R . P 1 2
H2672 H 0.5207 0.9599 0.1208 0.1700 0.490(8) Uiso R . P 1 2
H3011 H 0.6998 0.4907 0.1741 0.1592 1.0000 Uiso R . . . .
H3051 H 0.8653 0.7302 0.4461 0.2242 1.0000 Uiso R . . . .

loop_
_atom_site_aniso_label
_atom_site_aniso_U_11
_atom_site_aniso_U_22
_atom_site_aniso_U_33
_atom_site_aniso_U_23
_atom_site_aniso_U_13
_atom_site_aniso_U_12
Zn1 0.0284(3) 0.0260(3) 0.0338(3) 0.00648(19) 0.01136(19) 0.01369(19)
N1 0.0356(13) 0.0282(13) 0.0368(15) 0.0068(11) 0.0159(12) 0.0153(11)
N2 0.0254(12) 0.0291(13) 0.0407(16) 0.0032(12) 0.0087(12) 0.0116(10)
N3 0.0244(12) 0.0281(11) 0.0423(16) 0.0060(12) 0.0121(12) 0.0144(10)
N4 0.0334(13) 0.0313(14) 0.0386(16) 0.0099(12) 0.0146(12) 0.0186(12)
O1 0.0579(18) 0.0406(15) 0.0354(12) 0.0029(10) 0.0097(12) 0.0173(13)
C1 0.0491(17) 0.0289(16) 0.0391(19) 0.0093(14) 0.0183(16) 0.0202(14)
C2 0.061(2) 0.0360(19) 0.056(3) 0.0185(18) 0.033(2) 0.0252(18)
C3 0.054(2) 0.0312(18) 0.061(3) 0.0142(17) 0.030(2) 0.0176(17)
C4 0.0342(15) 0.0271(16) 0.044(2) 0.0046(14) 0.0148(15) 0.0103(13)
C5 0.0285(15) 0.0317(15) 0.047(2) 0.0024(14) 0.0134(15) 0.0130(12)
C6 0.0257(16) 0.0393(18) 0.061(3) 0.0075(17) 0.0134(16) 0.0150(14)
C7 0.0308(16) 0.0384(17) 0.049(2) 0.0095(16) 0.0120(16) 0.0195(14)
C8 0.0296(14) 0.0324(15) 0.0366(18) 0.0048(14) 0.0101(14) 0.0168(12)
C9 0.0274(13) 0.0265(14) 0.0346(17) 0.0043(13) 0.0091(13) 0.0136(12)
C10 0.0352(16) 0.0253(15) 0.044(2) 0.0062(14) 0.0139(15) 0.0146(13)
C11 0.0285(15) 0.0289(15) 0.044(2) 0.0098(15) 0.0171(15) 0.0109(13)
C12 0.0267(14) 0.0276(14) 0.0377(18) 0.0036(14) 0.0131(14) 0.0113(12)
C13 0.0306(15) 0.0369(15) 0.0367(18) 0.0066(14) 0.0127(14) 0.0203(13)
C14 0.0369(18) 0.0441(18) 0.043(2) 0.0060(16) 0.0137(15) 0.0267(15)
C15 0.049(2) 0.0421(18) 0.043(2) 0.0090(16) 0.0154(17) 0.0330(17)
C16 0.0429(17) 0.0358(16) 0.0360(18) 0.0078(14) 0.0127(15) 0.0254(14)
C17 0.0424(16) 0.0416(16) 0.087(3) 0.0229(17) 0.0305(17) 0.0227(13)
C18 0.0325(14) 0.0307(15) 0.0367(18) 0.0085(14) 0.0107(14) 0.0193(13)
C19 0.0281(15) 0.0361(15) 0.0358(18) 0.0057(14) 0.0129(13) 0.0161(13)
C20 0.0527(18) 0.0338(17) 0.0355(18) 0.0091(14) 0.0175(16) 0.0261(15)
C21 0.046(2) 0.051(3) 0.106(3) 0.030(3) 0.036(2) 0.0257(19)
C22 0.055(3) 0.055(3) 0.121(4) 0.026(3) 0.024(3) 0.024(2)
C23 0.060(3) 0.069(3) 0.133(4) 0.029(3) 0.028(3) 0.021(3)
C24 0.062(3) 0.075(4) 0.132(5) 0.041(3) 0.038(3) 0.025(3)
C25 0.063(3) 0.074(3) 0.127(4) 0.039(3) 0.052(3) 0.032(3)
C26 0.058(3) 0.062(3) 0.114(4) 0.033(3) 0.045(3) 0.033(3)
C27 0.075(4) 0.078(4) 0.147(5) 0.020(3) 0.018(4) 0.014(3)
C28 0.081(5) 0.081(5) 0.150(6) 0.010(4) 0.018(4) 0.013(4)
C29 0.080(5) 0.076(4) 0.150(6) 0.021(4) 0.017(5) 0.014(4)
C30 0.078(4) 0.083(5) 0.148(6) 0.021(4) 0.015(4) 0.014(4)
C31 0.078(4) 0.088(4) 0.138(5) 0.036(4) 0.064(3) 0.037(3)
C32 0.083(4) 0.095(5) 0.141(6) 0.036(5) 0.068(4) 0.032(4)
C33 0.087(5) 0.087(4) 0.142(6) 0.031(4) 0.061(4) 0.040(4)
C34 0.079(4) 0.088(5) 0.134(5) 0.032(4) 0.067(4) 0.037(4)
C221 0.0442(18) 0.049(2) 0.111(3) 0.041(2) 0.033(2) 0.0269(17)
C222 0.052(2) 0.051(2) 0.126(4) 0.043(2) 0.018(3) 0.019(2)
C223 0.057(3) 0.064(3) 0.142(4) 0.047(3) 0.024(3) 0.017(2)
C224 0.068(3) 0.080(3) 0.150(4) 0.055(3) 0.039(3) 0.028(2)
C225 0.074(3) 0.086(3) 0.145(4) 0.047(3) 0.059(3) 0.033(2)
C226 0.064(3) 0.064(3) 0.124(4) 0.045(3) 0.049(2) 0.039(2)
C227 0.064(3) 0.071(3) 0.156(4) 0.043(3) 0.011(3) 0.007(2)
C228 0.071(4) 0.065(4) 0.158(6) 0.034(4) 0.009(4) 0.007(3)
C229 0.061(4) 0.080(4) 0.161(5) 0.043(4) 0.010(4) 0.001(3)
C230 0.073(4) 0.076(4) 0.156(5) 0.042(4) 0.008(4) 0.006(3)
C231 0.099(4) 0.117(4) 0.160(5) 0.036(3) 0.071(3) 0.043(3)
C232 0.111(5) 0.125(5) 0.157(5) 0.037(4) 0.070(4) 0.041(4)
C233 0.104(4) 0.123(5) 0.168(6) 0.031(5) 0.071(4) 0.049(4)
C234 0.110(5) 0.120(4) 0.164(6) 0.027(4) 0.069(4) 0.043(4)
C35 0.0259(14) 0.0356(18) 0.0448(17) 0.0029(15) 0.0131(12) 0.0147(14)
C36 0.0310(16) 0.045(2) 0.0450(18) 0.0067(16) 0.0162(15) 0.0184(16)
C37 0.0362(17) 0.055(2) 0.0507(19) 0.0070(18) 0.0222(14) 0.0222(18)
C38 0.0298(16) 0.054(2) 0.061(2) 0.0032(19) 0.0189(14) 0.0193(18)
C39 0.0287(15) 0.052(2) 0.0546(19) -0.0031(17) 0.0104(14) 0.0189(16)
C40 0.0306(15) 0.046(2) 0.0431(19) 0.0008(16) 0.0103(13) 0.0200(16)
C41 0.044(2) 0.067(2) 0.058(2) 0.015(2) 0.0308(17) 0.0251(18)
C42 0.055(2) 0.089(4) 0.058(3) 0.029(3) 0.028(2) 0.032(2)
C43 0.059(3) 0.066(2) 0.079(4) 0.020(2) 0.036(3) 0.025(2)
C44 0.059(3) 0.076(3) 0.060(3) 0.005(2) 0.034(2) 0.028(2)
C45 0.0334(18) 0.061(2) 0.065(2) -0.003(2) 0.0049(16) 0.0220(17)
C46 0.048(3) 0.065(2) 0.103(5) -0.023(3) -0.010(3) 0.025(2)
C47 0.048(3) 0.068(3) 0.082(3) -0.003(3) 0.003(2) 0.037(2)
C48 0.055(3) 0.123(5) 0.068(3) 0.018(3) 0.006(2) 0.045(3)
C49 0.067(3) 0.059(3) 0.042(2) 0.0098(19) 0.019(2) 0.033(2)
Zn2 0.0545(3) 0.0397(3) 0.0338(3) 0.0135(2) 0.0202(2) 0.0314(3)
N5 0.068(2) 0.0468(18) 0.0440(18) 0.0211(14) 0.0287(15) 0.0411(18)
N6 0.0486(18) 0.0407(15) 0.0345(16) 0.0111(12) 0.0156(13) 0.0304(14)
N7 0.0530(18) 0.0432(15) 0.0321(16) 0.0113(13) 0.0174(13) 0.0295(14)
N8 0.070(2) 0.0506(19) 0.0415(18) 0.0192(15) 0.0284(16) 0.0435(18)
O2 0.076(2) 0.056(2) 0.0546(18) 0.0006(15) 0.0057(14) 0.0244(16)
C51 0.075(3) 0.043(2) 0.048(2) 0.0194(18) 0.030(2) 0.040(2)
C52 0.079(3) 0.045(2) 0.058(3) 0.024(2) 0.035(2) 0.040(2)
C53 0.074(3) 0.053(2) 0.056(3) 0.023(2) 0.036(2) 0.041(2)
C54 0.064(3) 0.047(2) 0.043(2) 0.0159(17) 0.0255(18) 0.038(2)
C55 0.051(2) 0.0409(18) 0.0361(19) 0.0124(15) 0.0186(15) 0.0295(17)
C56 0.057(2) 0.044(2) 0.045(2) 0.0119(17) 0.0221(18) 0.0337(19)
C57 0.056(2) 0.0392(19) 0.044(2) 0.0111(16) 0.0184(17) 0.0303(18)
C58 0.049(2) 0.0385(16) 0.0335(19) 0.0080(14) 0.0122(14) 0.0267(16)
C59 0.0414(19) 0.0371(16) 0.0305(18) 0.0052(14) 0.0069(13) 0.0201(15)
C60 0.049(2) 0.043(2) 0.043(2) 0.0086(16) 0.0171(17) 0.0210(17)
C61 0.052(2) 0.050(2) 0.040(2) 0.0074(17) 0.0193(17) 0.0238(18)
C62 0.046(2) 0.0472(18) 0.0304(18) 0.0049(15) 0.0120(14) 0.0249(16)
C63 0.071(3) 0.061(2) 0.041(2) 0.0161(18) 0.0284(19) 0.046(2)
C64 0.113(5) 0.088(4) 0.062(3) 0.035(3) 0.057(3) 0.080(4)
C65 0.115(5) 0.080(3) 0.072(3) 0.039(3) 0.057(3) 0.082(4)
C66 0.089(3) 0.059(3) 0.056(3) 0.026(2) 0.039(2) 0.058(3)
C67 0.056(2) 0.0411(18) 0.042(2) 0.0133(16) 0.0231(17) 0.0309(18)
C68 0.0429(19) 0.0375(16) 0.0295(17) 0.0035(13) 0.0064(13) 0.0211(15)
C69 0.0584(18) 0.0577(17) 0.0338(15) 0.0104(14) 0.0186(13) 0.0368(15)
C70 0.086(3) 0.054(2) 0.046(2) 0.0221(19) 0.031(2) 0.051(2)
C71 0.0460(18) 0.0320(18) 0.0472(17) 0.0115(16) 0.0186(15) 0.0224(16)
C72 0.0386(18) 0.0379(19) 0.0472(17) 0.0143(17) 0.0194(15) 0.0241(16)
C73 0.0416(18) 0.0308(17) 0.0530(18) 0.0120(16) 0.0232(14) 0.0193(16)
C74 0.0393(18) 0.038(2) 0.065(2) 0.0117(19) 0.0235(17) 0.0215(17)
C75 0.046(2) 0.044(2) 0.066(2) 0.011(2) 0.0133(16) 0.0255(19)
C76 0.052(2) 0.042(2) 0.048(2) 0.0120(18) 0.0128(16) 0.0267(19)
C77 0.058(2) 0.050(2) 0.0523(19) 0.0142(19) 0.0301(18) 0.0291(19)
C78 0.075(3) 0.077(3) 0.050(3) 0.014(2) 0.021(2) 0.048(3)
C79 0.083(3) 0.061(3) 0.080(4) 0.030(3) 0.048(3) 0.029(2)
C80 0.083(4) 0.066(3) 0.059(3) 0.006(2) 0.030(3) 0.044(3)
C81 0.050(2) 0.064(3) 0.091(3) 0.021(2) 0.0116(19) 0.034(2)
C82 0.071(4) 0.099(4) 0.106(5) 0.000(3) -0.019(3) 0.040(4)
C83 0.058(3) 0.105(5) 0.122(5) 0.047(4) 0.032(3) 0.052(3)
C84 0.064(3) 0.080(3) 0.118(5) 0.045(3) 0.022(3) 0.048(3)
C85 0.062(3) 0.065(3) 0.039(2) 0.012(2) 0.0213(19) 0.043(2)
C86 0.066(3) 0.075(4) 0.045(3) 0.010(3) 0.019(2) 0.048(3)
C87 0.067(3) 0.085(4) 0.053(3) 0.009(3) 0.022(3) 0.051(3)
C88 0.067(3) 0.078(4) 0.050(3) 0.009(3) 0.026(3) 0.046(3)
C89 0.070(3) 0.071(4) 0.043(3) 0.012(3) 0.025(2) 0.045(3)
C90 0.065(3) 0.067(4) 0.040(3) 0.012(3) 0.021(2) 0.043(3)
C91 0.069(3) 0.099(5) 0.071(4) 0.009(3) 0.017(3) 0.055(3)
C92 0.072(5) 0.104(5) 0.075(5) 0.014(4) 0.013(4) 0.056(4)
C93 0.068(4) 0.101(6) 0.079(5) 0.007(4) 0.019(4) 0.057(4)
C94 0.073(4) 0.105(5) 0.076(5) 0.006(4) 0.013(4) 0.051(4)
C95 0.085(4) 0.078(4) 0.043(3) 0.015(3) 0.023(3) 0.039(3)
C96 0.087(5) 0.081(5) 0.041(4) 0.014(4) 0.027(4) 0.037(4)
C97 0.094(5) 0.078(5) 0.048(4) 0.016(4) 0.018(4) 0.033(4)
C98 0.087(4) 0.078(5) 0.041(4) 0.021(4) 0.020(3) 0.041(4)
C285 0.0598(19) 0.062(2) 0.0381(19) 0.0088(19) 0.0206(15) 0.0369(19)
C286 0.060(2) 0.073(3) 0.043(2) 0.007(2) 0.0180(18) 0.037(2)
C287 0.061(2) 0.084(3) 0.052(2) 0.003(2) 0.0191(18) 0.041(2)
C288 0.062(2) 0.078(3) 0.049(2) 0.004(2) 0.026(2) 0.039(2)
C289 0.066(2) 0.074(3) 0.043(2) 0.001(2) 0.0225(18) 0.042(2)
C290 0.060(2) 0.066(3) 0.0386(19) 0.006(2) 0.0200(19) 0.037(2)
C291 0.061(2) 0.112(4) 0.074(3) 0.003(3) 0.012(2) 0.042(3)
C292 0.068(4) 0.123(5) 0.080(4) 0.009(3) 0.003(3) 0.044(3)
C293 0.063(3) 0.125(5) 0.086(4) 0.000(4) 0.018(3) 0.044(3)
C294 0.068(3) 0.116(4) 0.079(4) -0.002(3) 0.009(3) 0.033(3)
C295 0.088(3) 0.090(3) 0.043(2) -0.005(2) 0.021(2) 0.039(3)
C296 0.097(4) 0.097(4) 0.051(3) -0.013(3) 0.025(3) 0.041(3)
C297 0.102(4) 0.095(4) 0.049(3) 0.002(3) 0.017(3) 0.034(3)
C298 0.090(3) 0.096(5) 0.048(3) -0.003(3) 0.012(3) 0.039(3)
C99 0.073(13) 0.052(4) 0.093(15) 0.002(8) 0.006(10) 0.000(9)
C100 0.056(4) 0.113(8) 0.056(5) 0.013(5) 0.001(3) 0.033(4)
C101 0.0298(16) 0.0271(15) 0.0436(16) 0.0077(13) 0.0091(15) 0.0156(14)
C102 0.043(2) 0.0383(19) 0.0451(18) 0.0122(16) 0.0134(17) 0.0218(17)
C103 0.051(2) 0.047(2) 0.051(2) 0.0187(17) 0.013(2) 0.029(2)
C104 0.049(2) 0.036(2) 0.072(2) 0.0114(17) 0.009(2) 0.0264(19)
C105 0.069(3) 0.050(2) 0.060(2) -0.001(2) 0.009(2) 0.042(2)
C106 0.058(2) 0.047(2) 0.0404(19) 0.0012(16) 0.0050(19) 0.034(2)
C107 0.062(3) 0.042(2) 0.045(2) 0.0177(17) 0.026(2) 0.033(2)
C108 0.069(3) 0.047(2) 0.053(2) 0.0181(19) 0.028(2) 0.040(2)
C109 0.077(3) 0.055(2) 0.057(3) 0.027(2) 0.034(2) 0.046(3)
C110 0.084(3) 0.058(2) 0.055(3) 0.023(2) 0.034(3) 0.053(3)
C111 0.043(2) 0.0362(16) 0.0343(16) 0.0053(12) 0.0102(15) 0.0206(16)
C112 0.063(3) 0.0450(19) 0.0369(19) -0.0006(15) 0.0028(19) 0.024(2)
C113 0.084(4) 0.0383(19) 0.053(2) -0.0085(18) 0.004(2) 0.020(2)
C114 0.073(3) 0.033(2) 0.066(2) 0.0119(16) 0.019(2) 0.019(2)
C115 0.069(3) 0.048(2) 0.046(2) 0.0171(15) 0.017(2) 0.031(2)
C116 0.053(2) 0.0409(18) 0.0345(17) 0.0054(15) 0.0074(17) 0.0211(19)
C121 0.052(2) 0.051(2) 0.0689(18) 0.0061(17) 0.0195(17) 0.0268(16)
N122 0.0503(19) 0.047(2) 0.0647(17) 0.0003(15) 0.0109(15) 0.0278(15)
C123 0.051(2) 0.052(2) 0.077(2) -0.0069(18) 0.0090(17) 0.0292(17)
C124 0.063(3) 0.073(4) 0.091(3) -0.009(3) 0.012(3) 0.008(2)
C125 0.069(4) 0.071(4) 0.100(3) 0.006(3) 0.018(3) 0.008(3)
C126 0.067(3) 0.057(3) 0.081(2) 0.008(2) 0.026(2) 0.020(2)
C127 0.078(3) 0.069(4) 0.086(3) 0.019(3) 0.036(3) 0.020(2)
C128 0.076(3) 0.074(3) 0.073(3) 0.024(2) 0.035(2) 0.029(2)
C129 0.070(3) 0.058(3) 0.058(2) 0.0129(19) 0.0270(18) 0.0290(18)
C130 0.083(3) 0.070(3) 0.048(2) 0.010(2) 0.0224(19) 0.031(2)
C131 0.072(3) 0.067(3) 0.0440(19) 0.001(2) 0.014(2) 0.024(2)
C132 0.061(2) 0.048(2) 0.0455(19) 0.0028(15) 0.0116(16) 0.0249(15)
N133 0.0550(18) 0.0459(18) 0.0474(18) 0.0067(13) 0.0119(13) 0.0293(13)
C134 0.060(2) 0.050(2) 0.0552(18) 0.0068(16) 0.0210(16) 0.0298(15)
C135 0.064(3) 0.062(3) 0.072(2) -0.0091(19) 0.0014(19) 0.039(2)
C136 0.071(3) 0.064(3) 0.061(2) -0.008(2) 0.001(2) 0.037(2)
C137 0.109(5) 0.084(4) 0.063(2) -0.003(2) 0.011(3) 0.053(3)
C138 0.220(6) 0.102(4) 0.063(2) -0.013(3) 0.010(3) 0.029(4)
C139 0.172(9) 0.109(6) 0.071(3) -0.015(4) -0.014(4) 0.027(4)
C140 0.104(6) 0.096(5) 0.080(3) -0.015(3) -0.007(3) 0.016(4)
C141 0.059(2) 0.048(2) 0.0484(19) 0.0037(16) 0.0127(17) 0.0261(15)
C142 0.057(2) 0.056(3) 0.053(2) 0.0059(18) 0.0102(17) 0.0271(17)
C143 0.059(3) 0.054(3) 0.071(2) 0.009(2) 0.015(2) 0.024(2)
C144 0.068(2) 0.058(2) 0.076(2) 0.0190(18) 0.0295(18) 0.0337(16)
C145 0.083(3) 0.066(3) 0.055(2) 0.017(2) 0.0241(19) 0.0333(19)
C146 0.067(3) 0.066(3) 0.049(2) 0.006(2) 0.014(2) 0.023(2)
C147 0.145(5) 0.062(4) 0.068(5) 0.014(3) 0.030(4) 0.037(4)
C148 0.134(5) 0.061(3) 0.072(4) 0.010(3) 0.040(4) 0.041(3)
C149 0.141(5) 0.067(4) 0.088(5) 0.001(4) 0.040(5) 0.048(4)
C150 0.158(6) 0.072(5) 0.098(6) -0.007(4) 0.039(5) 0.053(4)
C151 0.167(6) 0.073(5) 0.096(5) -0.007(4) 0.037(5) 0.047(4)
C152 0.163(5) 0.072(4) 0.086(5) -0.001(3) 0.024(4) 0.045(4)
O153 0.064(3) 0.061(3) 0.060(3) 0.010(2) 0.031(3) 0.032(2)
C154 0.068(4) 0.054(4) 0.057(3) 0.004(3) 0.031(3) 0.029(3)
C155 0.070(4) 0.052(4) 0.053(4) 0.005(3) 0.029(3) 0.030(3)
C156 0.075(4) 0.064(4) 0.069(4) -0.006(4) 0.020(3) 0.038(3)
C157 0.078(4) 0.070(4) 0.060(4) -0.003(3) 0.017(4) 0.045(3)
C158 0.082(5) 0.071(4) 0.069(4) 0.003(3) 0.026(4) 0.046(3)
C159 0.101(5) 0.073(4) 0.075(4) -0.003(3) 0.036(4) 0.045(3)
O160 0.115(5) 0.064(3) 0.073(4) 0.005(3) 0.039(4) 0.036(3)
O161 0.223(7) 0.121(6) 0.067(3) -0.019(4) 0.019(4) 0.036(5)
C162 0.212(7) 0.131(6) 0.093(5) -0.019(5) 0.024(5) 0.041(6)
C163 0.209(7) 0.131(7) 0.107(6) -0.013(6) 0.016(6) 0.034(6)
C164 0.200(7) 0.123(7) 0.111(7) -0.011(6) 0.017(6) 0.040(6)
C165 0.199(7) 0.126(7) 0.116(7) -0.002(6) 0.011(6) 0.035(6)
C166 0.183(6) 0.124(7) 0.111(7) -0.006(6) 0.015(6) 0.029(6)
C167 0.178(6) 0.117(6) 0.112(6) -0.007(5) 0.017(5) 0.025(5)
O168 0.175(6) 0.080(4) 0.097(5) -0.008(4) 0.016(4) 0.042(4)
C247 0.243(8) 0.114(7) 0.128(7) 0.009(5) 0.093(7) 0.055(6)
C248 0.241(8) 0.122(7) 0.139(7) 0.007(5) 0.091(6) 0.057(6)
C249 0.246(9) 0.118(7) 0.142(8) 0.004(6) 0.092(7) 0.059(7)
C250 0.254(9) 0.114(7) 0.144(8) 0.005(6) 0.092(7) 0.059(7)
C251 0.256(9) 0.110(7) 0.136(7) 0.005(6) 0.092(7) 0.056(7)
C252 0.250(8) 0.111(6) 0.127(6) 0.010(5) 0.089(6) 0.053(6)
O253 0.093(4) 0.070(4) 0.104(4) 0.044(4) 0.032(4) 0.027(3)
C254 0.126(6) 0.087(6) 0.106(4) 0.051(5) 0.035(5) 0.017(5)
C255 0.142(7) 0.110(6) 0.122(6) 0.037(5) 0.055(5) 0.022(5)
C256 0.159(7) 0.124(7) 0.144(7) 0.017(6) 0.057(6) 0.039(6)
C257 0.187(8) 0.139(7) 0.153(7) 0.005(6) 0.062(7) 0.040(6)
C258 0.200(8) 0.139(7) 0.157(8) -0.003(6) 0.070(7) 0.049(7)
C259 0.224(8) 0.140(7) 0.155(8) -0.003(6) 0.075(7) 0.049(6)
O260 0.234(8) 0.127(7) 0.144(7) 0.000(5) 0.090(6) 0.056(6)
O261 0.243(7) 0.116(6) 0.065(3) -0.011(4) 0.016(4) 0.035(5)
C262 0.252(8) 0.120(7) 0.063(4) -0.011(5) 0.022(5) 0.035(6)
C263 0.264(8) 0.122(7) 0.069(5) -0.003(5) 0.033(6) 0.037(7)
C264 0.257(8) 0.131(8) 0.097(6) 0.005(6) 0.037(6) 0.035(6)
C265 0.261(8) 0.133(8) 0.113(7) 0.009(6) 0.053(6) 0.034(7)
C266 0.251(8) 0.131(8) 0.116(7) 0.014(6) 0.064(7) 0.041(7)
C267 0.245(8) 0.120(7) 0.120(7) 0.015(6) 0.067(7) 0.049(6)
O268 0.254(8) 0.112(6) 0.126(6) 0.016(5) 0.080(6) 0.049(6)
C301 0.075(3) 0.156(5) 0.063(4) -0.021(3) -0.006(2) 0.054(4)
Cl302 0.220(5) 0.284(6) 0.176(4) -0.082(4) 0.055(4) 0.130(5)
Cl303 0.1071(17) 0.206(3) 0.121(2) 0.037(2) 0.0359(15) 0.084(2)
Cl304 0.182(4) 0.166(3) 0.143(3) 0.046(2) 0.011(3) 0.051(3)
C305 0.112(6) 0.108(4) 0.122(5) 0.012(3) 0.031(4) 0.025(6)
Cl306 0.173(4) 0.113(2) 0.244(5) 0.023(3) -0.037(4) 0.047(2)
Cl307 0.146(3) 0.193(3) 0.141(2) -0.008(2) 0.0120(19) 0.114(3)
Cl308 0.174(3) 0.178(3) 0.131(2) 0.006(2) 0.023(2) 0.108(3)

loop_
_atom_type_symbol
_atom_type_scat_dispersion_real
_atom_type_scat_dispersion_imag
_atom_type_scat_Cromer_Mann_a1
_atom_type_scat_Cromer_Mann_b1
_atom_type_scat_Cromer_Mann_a2
_atom_type_scat_Cromer_Mann_b2
_atom_type_scat_Cromer_Mann_a3
_atom_type_scat_Cromer_Mann_b3
_atom_type_scat_Cromer_Mann_a4
_atom_type_scat_Cromer_Mann_b4
_atom_type_scat_Cromer_Mann_c
_atom_type_scat_source
C 0.0181 0.0091 2.3100 20.8439 1.0200 10.2075 1.5886 0.5687 0.8650 51.6512 0.2156 'International Tables Vol C 4.2.6.8 and 6.1.1.4'
H 0.0000 0.0000 0.4930 10.5109 0.3229 26.1257 0.1402 3.1424 0.0408 57.7998 0.0030 'International Tables Vol C 4.2.6.8 and 6.1.1.4'
Cl 0.3639 0.7018 11.4604 0.0104 7.1964 1.1662 6.2556 18.5194 1.6455 47.7784 -9.5574 'International Tables Vol C 4.2.6.8 and 6.1.1.4'
N 0.0311 0.0180 12.2126 0.0057 3.1322 9.8933 2.0125 28.9975 1.1663 0.5826 -11.5290 'International Tables Vol C 4.2.6.8 and 6.1.1.4'
O 0.0492 0.0322 3.0485 13.2771 2.2868 5.7011 1.5463 0.3239 0.8670 32.9089 0.2508 'International Tables Vol C 4.2.6.8 and 6.1.1.4'
Zn -1.5491 0.6778 14.0743 3.2655 7.0318 0.2333 5.1652 10.3163 2.4100 58.7097 1.3041 'International Tables Vol C 4.2.6.8 and 6.1.1.4'

loop_
_geom_angle_atom_site_label_1
_geom_angle_atom_site_label_2
_geom_angle_atom_site_label_3
_geom_angle
_geom_angle_publ_flag
N1 Zn1 N2 88.36(13) yes
N1 Zn1 N3 163.69(13) yes
N2 Zn1 N3 89.35(12) yes
N1 Zn1 N4 89.52(13) yes
N2 Zn1 N4 163.21(13) yes
N3 Zn1 N4 88.02(12) yes
N1 Zn1 O1 98.48(12) yes
N2 Zn1 O1 102.26(13) yes
N3 Zn1 O1 97.79(12) yes
N4 Zn1 O1 94.53(13) yes
Zn1 N1 C1 126.4(3) yes
Zn1 N1 C4 127.1(3) yes
C1 N1 C4 106.5(3) yes
Zn1 N2 C5 126.4(3) yes
Zn1 N2 C8 126.0(2) yes
C5 N2 C8 106.8(3) yes
Zn1 N3 C9 126.2(2) yes
Zn1 N3 C12 126.9(2) yes
C9 N3 C12 106.9(3) yes
Zn1 N4 C13 126.1(2) yes
Zn1 N4 C16 125.1(3) yes
C13 N4 C16 106.5(3) yes
Zn1 O1 C49 120.6(3) yes
Zn1 O1 H11 120.4 no
C49 O1 H11 119.0 no
N1 C1 C2 110.3(4) yes
N1 C1 C20 125.4(4) yes
C2 C1 C20 124.3(4) yes
C1 C2 C3 106.4(4) yes
C1 C2 H21 127.2 no
C3 C2 H21 126.4 no
C2 C3 C4 108.2(4) yes
C2 C3 H31 127.2 no
C4 C3 H31 124.5 no
C3 C4 N1 108.6(4) yes
C3 C4 C17 125.9(4) yes
N1 C4 C17 125.4(3) yes
N2 C5 C6 109.8(3) yes
N2 C5 C17 125.8(3) yes
C6 C5 C17 124.4(3) yes
C5 C6 C7 106.9(3) yes
C5 C6 H61 125.6 no
C7 C6 H61 127.5 no
C6 C7 C8 106.7(3) yes
C6 C7 H71 127.8 no
C8 C7 H71 125.5 no
C7 C8 N2 109.8(3) yes
C7 C8 C18 124.6(3) yes
N2 C8 C18 125.6(3) yes
N3 C9 C10 109.6(3) yes
N3 C9 C18 125.6(3) yes
C10 C9 C18 124.8(3) yes
C9 C10 C11 107.3(3) yes
C9 C10 H101 126.9 no
C11 C10 H101 125.8 no
C10 C11 C12 107.1(3) yes
C10 C11 H111 127.1 no
C12 C11 H111 125.7 no
C11 C12 N3 109.1(3) yes
C11 C12 C19 125.4(3) yes
N3 C12 C19 125.5(3) yes
N4 C13 C14 109.3(3) yes
N4 C13 C19 124.5(3) yes
C14 C13 C19 126.2(3) yes
C13 C14 C15 107.3(3) yes
C13 C14 H141 125.0 no
C15 C14 H141 127.6 no
C14 C15 C16 106.7(3) yes
C14 C15 H151 126.6 no
C16 C15 H151 126.8 no
C15 C16 N4 110.2(3) yes
C15 C16 C20 124.7(4) yes
N4 C16 C20 125.0(3) yes
C5 C17 C4 124.9(3) yes
C5 C17 C21 114.8(3) yes
C4 C17 C21 120.3(3) yes
C5 C17 C4 124.9(3) yes
C5 C17 C221 121.3(3) yes
C4 C17 C221 113.7(3) yes
C9 C18 C8 126.0(3) yes
C9 C18 C101 116.6(3) yes
C8 C18 C101 117.4(3) yes
C13 C19 C12 125.5(3) yes
C13 C19 C35 117.5(3) yes
C12 C19 C35 116.9(3) yes
C1 C20 C16 126.5(4) yes
C1 C20 C107 116.2(4) yes
C16 C20 C107 117.3(4) yes
C17 C21 C22 118.38(4) yes
C17 C21 C26 118.42(4) yes
C22 C21 C26 122.97(3) yes
C21 C22 C23 116.62(3) yes
C21 C22 H221 116.0 no
C23 C22 H221 126.7 no
C22 C23 C24 123.24(3) yes
C22 C23 C27 117.06(3) yes
C24 C23 C27 119.59(3) yes
C23 C24 C25 117.30(3) yes
C23 C24 H241 118.1 no
C25 C24 H241 124.5 no
C24 C25 C26 123.26(3) yes
C24 C25 C31 119.62(3) yes
C26 C25 C31 117.11(3) yes
C21 C26 C25 116.53(3) yes
C21 C26 H261 122.7 no
C25 C26 H261 118.5 no
C23 C27 C28 110.23(3) yes
C23 C27 C29 110.24(3) yes
C28 C27 C29 108.70(3) yes
C23 C27 C30 110.23(3) yes
C28 C27 C30 108.70(3) yes
C29 C27 C30 108.70(3) yes
C27 C28 H281 109.4 no
C27 C28 H282 109.7 no
H281 C28 H282 109.5 no
C27 C28 H283 109.4 no
H281 C28 H283 109.5 no
H282 C28 H283 109.5 no
C27 C29 H291 109.6 no
C27 C29 H292 109.6 no
H291 C29 H292 109.5 no
C27 C29 H293 109.3 no
H291 C29 H293 109.5 no
H292 C29 H293 109.5 no
C27 C30 H301 109.5 no
C27 C30 H302 109.3 no
H301 C30 H302 109.5 no
C27 C30 H303 109.7 no
H301 C30 H303 109.5 no
H302 C30 H303 109.5 no
C25 C31 C32 110.23(3) yes
C25 C31 C33 110.23(3) yes
C32 C31 C33 108.70(3) yes
C25 C31 C34 110.23(3) yes
C32 C31 C34 108.70(3) yes
C33 C31 C34 108.70(3) yes
C31 C32 H321 112.9 no
C31 C32 H322 121.4 no
H321 C32 H322 109.5 no
C31 C32 H323 92.4 no
H321 C32 H323 109.5 no
H322 C32 H323 109.5 no
C31 C33 H331 109.3 no
C31 C33 H332 91.5 no
H331 C33 H332 109.5 no
C31 C33 H333 125.7 no
H331 C33 H333 109.5 no
H332 C33 H333 109.5 no
C31 C34 H341 105.2 no
C31 C34 H342 126.8 no
H341 C34 H342 109.5 no
C31 C34 H343 95.0 no
H341 C34 H343 109.5 no
H342 C34 H343 109.5 no
C17 C221 C222 118.44(3) yes
C17 C221 C226 118.40(3) yes
C222 C221 C226 122.98(3) yes
C221 C222 C223 116.57(3) yes
C221 C222 H2221 122.6 no
C223 C222 H2221 120.8 no
C222 C223 C224 123.21(3) yes
C222 C223 C227 117.10(3) yes
C224 C223 C227 119.63(3) yes
C223 C224 C225 117.32(3) yes
C223 C224 H2241 123.6 no
C225 C224 H2241 117.9 no
C224 C225 C226 123.26(3) yes
C224 C225 C231 119.62(3) yes
C226 C225 C231 117.08(3) yes
C225 C226 C221 116.60(3) yes
C225 C226 H2261 126.2 no
C221 C226 H2261 115.8 no
C223 C227 C228 110.22(3) yes
C223 C227 C229 110.24(3) yes
C228 C227 C229 108.71(3) yes
C223 C227 C230 110.23(3) yes
C228 C227 C230 108.70(3) yes
C229 C227 C230 108.70(3) yes
C227 C228 H2281 108.3 no
C227 C228 H2282 110.8 no
H2281 C228 H2282 109.5 no
C227 C228 H2283 109.3 no
H2281 C228 H2283 109.5 no
H2282 C228 H2283 109.5 no
C227 C229 H2291 113.1 no
C227 C229 H2292 109.9 no
H2291 C229 H2292 109.5 no
C227 C229 H2293 105.3 no
H2291 C229 H2293 109.5 no
H2292 C229 H2293 109.5 no
C227 C230 H2301 105.9 no
C227 C230 H2302 108.4 no
H2301 C230 H2302 109.5 no
C227 C230 H2303 113.9 no
H2301 C230 H2303 109.5 no
H2302 C230 H2303 109.5 no
C225 C231 C232 110.23(3) yes
C225 C231 C233 110.23(3) yes
C232 C231 C233 108.70(3) yes
C225 C231 C234 110.23(3) yes
C232 C231 C234 108.70(3) yes
C233 C231 C234 108.70(3) yes
C231 C232 H2321 109.4 no
C231 C232 H2322 105.6 no
H2321 C232 H2322 109.5 no
C231 C232 H2323 113.3 no
H2321 C232 H2323 109.5 no
H2322 C232 H2323 109.5 no
C231 C233 H2331 106.6 no
C231 C233 H2332 116.0 no
H2331 C233 H2332 109.5 no
C231 C233 H2333 105.6 no
H2331 C233 H2333 109.5 no
H2332 C233 H2333 109.5 no
C231 C234 H2341 111.4 no
C231 C234 H2342 103.3 no
H2341 C234 H2342 109.5 no
C231 C234 H2343 113.5 no
H2341 C234 H2343 109.5 no
H2342 C234 H2343 109.5 no
C19 C35 C36 120.4(3) yes
C19 C35 C40 120.2(4) yes
C36 C35 C40 119.4(4) yes
C35 C36 C37 121.6(4) yes
C35 C36 H361 119.5 no
C37 C36 H361 118.9 no
C36 C37 C38 117.8(4) yes
C36 C37 C41 122.8(4) yes
C38 C37 C41 119.4(4) yes
C37 C38 C39 122.3(4) yes
C37 C38 H381 119.5 no
C39 C38 H381 118.2 no
C38 C39 C40 117.8(4) yes
C38 C39 C45 119.1(4) yes
C40 C39 C45 123.1(4) yes
C39 C40 C35 121.2(4) yes
C39 C40 H401 119.7 no
C35 C40 H401 119.1 no
C37 C41 C42 112.5(4) yes
C37 C41 C43 109.2(5) yes
C42 C41 C43 108.6(5) yes
C37 C41 C44 107.6(4) yes
C42 C41 C44 108.8(5) yes
C43 C41 C44 110.0(4) yes
C41 C42 H421 109.7 no
C41 C42 H422 109.1 no
H421 C42 H422 110.6 no
C41 C42 H423 108.1 no
H421 C42 H423 108.0 no
H422 C42 H423 111.3 no
C41 C43 H431 109.4 no
C41 C43 H432 110.9 no
H431 C43 H432 109.7 no
C41 C43 H433 106.5 no
H431 C43 H433 109.1 no
H432 C43 H433 111.2 no
C41 C44 H441 111.5 no
C41 C44 H442 109.1 no
H441 C44 H442 109.8 no
C41 C44 H443 107.6 no
H441 C44 H443 109.6 no
H442 C44 H443 109.2 no
C39 C45 C46 109.9(5) yes
C39 C45 C47 109.9(4) yes
C46 C45 C47 108.0(5) yes
C39 C45 C48 112.3(4) yes
C46 C45 C48 108.3(6) yes
C47 C45 C48 108.3(5) yes
C45 C46 H461 106.4 no
C45 C46 H462 107.5 no
H461 C46 H462 111.2 no
C45 C46 H463 108.7 no
H461 C46 H463 110.5 no
H462 C46 H463 112.3 no
C45 C47 H471 108.4 no
C45 C47 H472 108.6 no
H471 C47 H472 109.5 no
C45 C47 H473 109.5 no
H471 C47 H473 110.2 no
H472 C47 H473 110.6 no
C45 C48 H481 112.4 no
C45 C48 H482 110.6 no
H481 C48 H482 109.1 no
C45 C48 H483 110.2 no
H481 C48 H483 107.4 no
H482 C48 H483 106.9 no
O1 C49 H491 111.5 no
O1 C49 H492 109.2 no
H491 C49 H492 109.5 no
O1 C49 H493 107.7 no
H491 C49 H493 109.5 no
H492 C49 H493 109.5 no
N5 Zn2 N6 88.26(14) yes
N5 Zn2 N7 163.87(16) yes
N6 Zn2 N7 89.46(14) yes
N5 Zn2 N8 89.26(14) yes
N6 Zn2 N8 162.96(16) yes
N7 Zn2 N8 88.25(15) yes
N5 Zn2 O2 95.11(17) yes
N6 Zn2 O2 98.72(16) yes
N7 Zn2 O2 101.02(15) yes
N8 Zn2 O2 98.28(17) yes
Zn2 N5 C51 126.3(3) yes
Zn2 N5 C54 126.3(3) yes
C51 N5 C54 106.0(4) yes
Zn2 N6 C55 126.4(3) yes
Zn2 N6 C58 126.5(3) yes
C55 N6 C58 106.9(3) yes
Zn2 N7 C59 127.0(3) yes
Zn2 N7 C62 126.5(3) yes
C59 N7 C62 106.6(3) yes
Zn2 N8 C63 126.9(3) yes
Zn2 N8 C66 126.3(3) yes
C63 N8 C66 106.4(4) yes
Zn2 O2 C99 122.8(12) yes
Zn2 O2 H22 119.4 no
C99 O2 H22 115.9 no
Zn2 O2 C100 121.9(5) yes
Zn2 O2 H23 117.5 no
C100 O2 H23 120.6 no
N5 C51 C52 110.6(4) yes
N5 C51 C70 124.5(4) yes
C52 C51 C70 124.9(4) yes
C51 C52 C53 106.5(4) yes
C51 C52 H521 125.0 no
C53 C52 H521 128.4 no
C52 C53 C54 107.6(4) yes
C52 C53 H531 126.5 no
C54 C53 H531 125.8 no
C53 C54 N5 109.3(4) yes
C53 C54 C67 125.7(4) yes
N5 C54 C67 125.0(4) yes
N6 C55 C56 109.4(4) yes
N6 C55 C67 125.9(4) yes
C56 C55 C67 124.5(4) yes
C55 C56 C57 106.7(4) yes
C55 C56 H561 124.8 no
C57 C56 H561 128.4 no
C56 C57 C58 108.2(4) yes
C56 C57 H571 125.2 no
C58 C57 H571 126.5 no
C57 C58 N6 108.7(4) yes
C57 C58 C68 125.2(4) yes
N6 C58 C68 126.1(4) yes
N7 C59 C60 109.7(4) yes
N7 C59 C68 125.0(4) yes
C60 C59 C68 125.3(4) yes
C59 C60 C61 106.5(4) yes
C59 C60 H601 125.2 no
C61 C60 H601 128.3 no
C60 C61 C62 107.6(4) yes
C60 C61 H611 126.8 no
C62 C61 H611 125.6 no
C61 C62 N7 109.6(4) yes
C61 C62 C69 124.5(4) yes
N7 C62 C69 125.7(4) yes
N8 C63 C64 109.1(4) yes
N8 C63 C69 125.2(4) yes
C64 C63 C69 125.7(4) yes
C63 C64 C65 108.0(4) yes
C63 C64 H641 125.2 no
C65 C64 H641 126.7 no
C64 C65 C66 107.0(4) yes
C64 C65 H651 127.1 no
C66 C65 H651 125.9 no
C65 C66 N8 109.6(4) yes
C65 C66 C70 125.2(4) yes
N8 C66 C70 125.2(4) yes
C55 C67 C54 124.8(4) yes
C55 C67 C71 116.8(4) yes
C54 C67 C71 118.3(4) yes
C59 C68 C58 125.7(4) yes
C59 C68 C111 117.5(4) yes
C58 C68 C111 116.7(4) yes
C62 C69 C63 125.2(3) yes
C62 C69 C85 119.4(5) yes
C63 C69 C85 115.2(5) yes
C62 C69 C63 125.2(3) yes
C62 C69 C285 117.1(4) yes
C63 C69 C285 117.5(4) yes
C51 C70 C66 126.8(4) yes
C51 C70 C110 117.1(4) yes
C66 C70 C110 116.1(4) yes
C67 C71 C72 120.2(4) yes
C67 C71 C76 120.3(4) yes
C72 C71 C76 119.4(4) yes
C71 C72 C73 120.8(4) yes
C71 C72 H721 119.5 no
C73 C72 H721 119.8 no
C72 C73 C74 118.9(4) yes
C72 C73 C77 121.7(4) yes
C74 C73 C77 119.3(4) yes
C73 C74 C75 121.8(4) yes
C73 C74 H741 119.3 no
C75 C74 H741 118.9 no
C74 C75 C76 118.4(4) yes
C74 C75 C81 121.9(5) yes
C76 C75 C81 119.7(5) yes
C75 C76 C71 120.7(4) yes
C75 C76 H761 119.9 no
C71 C76 H761 119.4 no
C73 C77 C78 113.2(4) yes
C73 C77 C79 110.0(5) yes
C78 C77 C79 107.0(5) yes
C73 C77 C80 109.2(4) yes
C78 C77 C80 106.5(5) yes
C79 C77 C80 110.8(4) yes
C77 C78 H781 111.3 no
C77 C78 H782 108.7 no
H781 C78 H782 109.3 no
C77 C78 H783 107.1 no
H781 C78 H783 110.5 no
H782 C78 H783 109.8 no
C77 C79 H791 107.7 no
C77 C79 H792 110.5 no
H791 C79 H792 109.2 no
C77 C79 H793 110.5 no
H791 C79 H793 109.5 no
H792 C79 H793 109.5 no
C77 C80 H801 109.7 no
C77 C80 H802 109.1 no
H801 C80 H802 108.7 no
C77 C80 H803 109.4 no
H801 C80 H803 109.7 no
H802 C80 H803 110.2 no
C75 C81 C82 109.7(5) yes
C75 C81 C83 112.4(5) yes
C82 C81 C83 107.4(6) yes
C75 C81 C84 108.0(5) yes
C82 C81 C84 112.3(7) yes
C83 C81 C84 107.1(6) yes
C81 C82 H821 110.8 no
C81 C82 H822 109.1 no
H821 C82 H822 109.6 no
C81 C82 H823 109.3 no
H821 C82 H823 107.8 no
H822 C82 H823 110.3 no
C81 C83 H831 107.6 no
C81 C83 H832 109.5 no
H831 C83 H832 109.1 no
C81 C83 H833 112.6 no
H831 C83 H833 108.5 no
H832 C83 H833 109.5 no
C81 C84 H841 107.4 no
C81 C84 H842 110.3 no
H841 C84 H842 110.7 no
C81 C84 H843 109.9 no
H841 C84 H843 107.9 no
H842 C84 H843 110.5 no
C69 C85 C86 120.62(4) yes
C69 C85 C90 120.63(4) yes
C86 C85 C90 118.55(4) yes
C85 C86 C87 121.48(4) yes
C85 C86 H861 118.2 no
C87 C86 H861 119.9 no
C86 C87 C88 117.44(4) yes
C86 C87 C91 120.95(4) yes
C88 C87 C91 121.43(4) yes
C87 C88 C89 123.02(4) yes
C87 C88 H881 118.1 no
C89 C88 H881 118.5 no
C88 C89 C90 117.41(4) yes
C88 C89 C95 121.40(4) yes
C90 C89 C95 120.96(4) yes
C85 C90 C89 121.45(4) yes
C85 C90 H901 118.1 no
C89 C90 H901 120.0 no
C87 C91 C92 110.64(3) yes
C87 C91 C93 110.65(3) yes
C92 C91 C93 108.27(3) yes
C87 C91 C94 110.64(3) yes
C92 C91 C94 108.27(3) yes
C93 C91 C94 108.27(3) yes
C91 C92 H921 107.4 no
C91 C92 H922 106.4 no
H921 C92 H922 109.5 no
C91 C92 H923 114.5 no
H921 C92 H923 109.5 no
H922 C92 H923 109.5 no
C91 C93 H931 108.2 no
C91 C93 H932 112.4 no
H931 C93 H932 109.5 no
C91 C93 H933 107.7 no
H931 C93 H933 109.5 no
H932 C93 H933 109.5 no
C91 C94 H941 112.8 no
C91 C94 H942 104.4 no
H941 C94 H942 109.5 no
C91 C94 H943 111.0 no
H941 C94 H943 109.5 no
H942 C94 H943 109.5 no
C89 C95 C96 110.64(3) yes
C89 C95 C97 110.64(3) yes
C96 C95 C97 108.27(3) yes
C89 C95 C98 110.66(3) yes
C96 C95 C98 108.27(3) yes
C97 C95 C98 108.27(3) yes
C95 C96 H961 109.2 no
C95 C96 H962 107.7 no
H961 C96 H962 109.5 no
C95 C96 H963 111.5 no
H961 C96 H963 109.5 no
H962 C96 H963 109.5 no
C95 C97 H971 109.2 no
C95 C97 H972 111.8 no
H971 C97 H972 109.5 no
C95 C97 H973 107.4 no
H971 C97 H973 109.5 no
H972 C97 H973 109.5 no
C95 C98 H981 110.1 no
C95 C98 H982 111.2 no
H981 C98 H982 109.5 no
C95 C98 H983 107.1 no
H981 C98 H983 109.5 no
H982 C98 H983 109.5 no
C69 C285 C286 120.65(3) yes
C69 C285 C290 120.65(3) yes
C286 C285 C290 118.57(4) yes
C285 C286 C287 121.47(4) yes
C285 C286 H2861 118.7 no
C287 C286 H2861 119.3 no
C286 C287 C288 117.45(3) yes
C286 C287 C291 120.97(3) yes
C288 C287 C291 121.46(3) yes
C287 C288 C289 123.02(4) yes
C287 C288 H2881 118.9 no
C289 C288 H2881 117.7 no
C288 C289 C290 117.43(3) yes
C288 C289 C295 121.43(3) yes
C290 C289 C295 120.98(3) yes
C285 C290 C289 121.46(4) yes
C285 C290 H2901 117.8 no
C289 C290 H2901 120.5 no
C287 C291 C292 110.64(3) yes
C287 C291 C293 110.65(3) yes
C292 C291 C293 108.28(3) yes
C287 C291 C294 110.64(3) yes
C292 C291 C294 108.27(3) yes
C293 C291 C294 108.27(3) yes
C291 C292 H2921 106.4 no
C291 C292 H2922 111.6 no
H2921 C292 H2922 109.5 no
C291 C292 H2923 110.4 no
H2921 C292 H2923 109.5 no
H2922 C292 H2923 109.5 no
C291 C293 H2931 108.6 no
C291 C293 H2932 107.3 no
H2931 C293 H2932 109.5 no
C291 C293 H2933 112.5 no
H2931 C293 H2933 109.5 no
H2932 C293 H2933 109.5 no
C291 C294 H2941 113.4 no
C291 C294 H2942 108.3 no
H2941 C294 H2942 109.5 no
C291 C294 H2943 106.6 no
H2941 C294 H2943 109.5 no
H2942 C294 H2943 109.5 no
C289 C295 C296 110.65(3) yes
C289 C295 C297 110.64(3) yes
C296 C295 C297 108.26(3) yes
C289 C295 C298 110.66(3) yes
C296 C295 C298 108.27(3) yes
C297 C295 C298 108.27(3) yes
C295 C296 H2961 110.0 no
C295 C296 H2962 109.2 no
H2961 C296 H2962 109.5 no
C295 C296 H2963 109.2 no
H2961 C296 H2963 109.5 no
H2962 C296 H2963 109.5 no
C295 C297 H2971 107.5 no
C295 C297 H2972 109.6 no
H2971 C297 H2972 109.5 no
C295 C297 H2973 111.3 no
H2971 C297 H2973 109.5 no
H2972 C297 H2973 109.5 no
C295 C298 H2981 111.0 no
C295 C298 H2982 109.8 no
H2981 C298 H2982 109.5 no
C295 C298 H2983 107.6 no
H2981 C298 H2983 109.5 no
H2982 C298 H2983 109.5 no
H991 C99 H992 109.5 no
H991 C99 H993 109.5 no
H992 C99 H993 109.5 no
H1001 C100 H1002 109.5 no
H1001 C100 H1003 109.5 no
H1002 C100 H1003 109.5 no
C18 C101 C102 120.0(4) yes
C18 C101 C106 120.5(4) yes
C102 C101 C106 119.4(4) yes
C101 C102 C103 119.6(4) yes
C101 C102 H1021 119.4 no
C103 C102 H1021 121.0 no
C102 C103 C104 120.7(4) yes
C102 C103 H1031 119.6 no
C104 C103 H1031 119.7 no
C103 C104 C105 119.8(4) yes
C103 C104 H1041 121.2 no
C105 C104 H1041 119.0 no
C104 C105 C106 121.0(4) yes
C104 C105 H1051 120.4 no
C106 C105 H1051 118.6 no
C105 C106 C101 119.4(4) yes
C105 C106 H1061 120.7 no
C101 C106 H1061 119.9 no
C20 C107 C108 174.5(5) yes
C107 C108 C109 178.3(6) yes
C108 C109 C110 177.1(7) yes
C70 C110 C109 178.5(5) yes
C68 C111 C112 121.0(4) yes
C68 C111 C116 120.7(4) yes
C112 C111 C116 118.3(4) yes
C111 C112 C113 120.1(4) yes
C111 C112 H1121 121.9 no
C113 C112 H1121 117.9 no
C112 C113 C114 121.4(5) yes
C112 C113 H1131 118.3 no
C114 C113 H1131 120.0 no
C113 C114 C115 118.7(4) yes
C113 C114 H1141 119.7 no
C115 C114 H1141 121.6 no
C114 C115 C116 120.6(4) yes
C114 C115 H1151 119.6 no
C116 C115 H1151 119.7 no
C111 C116 C115 120.8(4) yes
C111 C116 H1161 118.8 no
C115 C116 H1161 120.4 no
N122 C121 C126 123.1(5) yes
N122 C121 C134 118.9(5) yes
C126 C121 C134 118.0(5) yes
C121 N122 C123 120.4(5) yes
N122 C123 C124 120.4(6) yes
N122 C123 C135 117.7(5) yes
C124 C123 C135 121.8(6) yes
C123 C124 C125 119.6(6) yes
C123 C124 H1241 120.4 no
C125 C124 H1241 119.4 no
C124 C125 C126 122.0(7) yes
C124 C125 H1251 120.6 no
C126 C125 H1251 117.1 no
C121 C126 C125 114.4(6) yes
C121 C126 C127 120.6(6) yes
C125 C126 C127 125.0(6) yes
C126 C127 C128 120.9(6) yes
C126 C127 H1271 119.1 no
C128 C127 H1271 120.0 no
C127 C128 C129 122.3(6) yes
C127 C128 H1281 119.2 no
C129 C128 H1281 118.5 no
C128 C129 C130 124.3(6) yes
C128 C129 C134 118.2(6) yes
C130 C129 C134 117.5(5) yes
C129 C130 C131 121.0(5) yes
C129 C130 H1301 119.7 no
C131 C130 H1301 119.3 no
C130 C131 C132 119.1(5) yes
C130 C131 H1311 120.9 no
C132 C131 H1311 120.0 no
C131 C132 N133 120.3(5) yes
C131 C132 C141 122.5(5) yes
N133 C132 C141 117.2(4) yes
C132 N133 C134 119.9(4) yes
C121 C134 C129 120.0(5) yes
C121 C134 N133 117.8(5) yes
C129 C134 N133 122.2(5) yes
C123 C135 C136 121.1(5) yes
C123 C135 C140 123.7(7) yes
C136 C135 C140 114.9(7) yes
C135 C136 C137 122.5(6) yes
C135 C136 H1361 120.3 no
C137 C136 H1361 117.1 no
C136 C137 C138 122.1(8) yes
C136 C137 H1371 118.6 no
C138 C137 H1371 118.9 no
C137 C138 C139 116.4(7) yes
C137 C138 O161 120.3(12) yes
C139 C138 O161 123.3(12) yes
C137 C138 C139 116.4(7) yes
C137 C138 O261 117.3(8) yes
C139 C138 O261 126.3(8) yes
C138 C139 C140 122.0(8) yes
C138 C139 H1391 118.2 no
C140 C139 H1391 119.7 no
C139 C140 C135 121.9(9) yes
C139 C140 H1401 121.0 no
C135 C140 H1401 117.0 no
C132 C141 C142 122.4(5) yes
C132 C141 C146 120.3(5) yes
C142 C141 C146 117.3(5) yes
C141 C142 C143 121.2(5) yes
C141 C142 H1421 117.3 no
C143 C142 H1421 121.4 no
C142 C143 C144 121.2(5) yes
C142 C143 H1431 120.9 no
C144 C143 H1431 117.8 no
C143 C144 C145 118.6(4) yes
C143 C144 O153 113.0(5) yes
C145 C144 O153 128.2(4) yes
C143 C144 C145 118.6(4) yes
C143 C144 O253 123.3(5) yes
C145 C144 O253 117.8(5) yes
C144 C145 C146 120.4(5) yes
C144 C145 H1451 118.7 no
C146 C145 H1451 120.8 no
C141 C146 C145 121.4(6) yes
C141 C146 H1461 119.2 no
C145 C146 H1461 119.4 no
C148 C147 C152 120.81(6) yes
C148 C147 H1471 122.0 no
C152 C147 H1471 117.1 no
C147 C148 C149 121.12(6) yes
C147 C148 O160 120.86(6) yes
C149 C148 O160 117.64(6) yes
C148 C149 C150 118.17(6) yes
C148 C149 H1491 119.0 no
C150 C149 H1491 122.4 no
C149 C150 C151 120.56(6) yes
C149 C150 H1501 119.0 no
C151 C150 H1501 120.4 no
C150 C151 C152 118.20(6) yes
C150 C151 H1511 119.9 no
C152 C151 H1511 121.5 no
C151 C152 C147 121.10(5) yes
C151 C152 O168 117.54(6) yes
C147 C152 O168 120.83(6) yes
C144 O153 C154 122.26(6) yes
O153 C154 C155 111.88(6) yes
O153 C154 H1541 110.2 no
C155 C154 H1541 103.6 no
O153 C154 H1542 105.2 no
C155 C154 H1542 116.2 no
H1541 C154 H1542 109.7 no
C154 C155 C156 103.60(6) yes
C154 C155 H1551 113.5 no
C156 C155 H1551 109.6 no
C154 C155 H1552 105.4 no
C156 C155 H1552 115.2 no
H1551 C155 H1552 109.4 no
C155 C156 C157 108.86(6) yes
C155 C156 H1561 106.4 no
C157 C156 H1561 98.3 no
C155 C156 H1562 108.6 no
C157 C156 H1562 123.3 no
H1561 C156 H1562 109.9 no
C156 C157 C158 108.87(6) yes
C156 C157 H1571 111.1 no
C158 C157 H1571 97.1 no
C156 C157 H1572 96.8 no
C158 C157 H1572 133.0 no
H1571 C157 H1572 109.8 no
C157 C158 C159 103.57(6) yes
C157 C158 H1581 133.7 no
C159 C158 H1581 115.1 no
C157 C158 H1582 92.0 no
C159 C158 H1582 92.3 no
H1581 C158 H1582 110.1 no
C158 C159 O160 111.83(6) yes
C158 C159 H1591 109.0 no
O160 C159 H1591 109.3 no
C158 C159 H1592 108.7 no
O160 C159 H1592 108.5 no
H1591 C159 H1592 109.5 no
C159 O160 C148 122.30(6) yes
C138 O161 C162 122.27(7) yes
O161 C162 C163 111.86(7) yes
O161 C162 H1621 113.0 no
C163 C162 H1621 102.4 no
O161 C162 H1622 111.8 no
C163 C162 H1622 107.8 no
H1621 C162 H1622 109.5 no
C162 C163 C164 103.54(7) yes
C162 C163 H1631 110.7 no
C164 C163 H1631 105.6 no
C162 C163 H1632 113.6 no
C164 C163 H1632 113.6 no
H1631 C163 H1632 109.5 no
C163 C164 C165 108.86(7) yes
C163 C164 H1641 107.6 no
C165 C164 H1641 116.8 no
C163 C164 H1642 102.1 no
C165 C164 H1642 110.8 no
H1641 C164 H1642 109.5 no
C164 C165 C166 108.86(7) yes
C164 C165 H1651 101.7 no
C166 C165 H1651 107.0 no
C164 C165 H1652 112.6 no
C166 C165 H1652 116.1 no
H1651 C165 H1652 109.5 no
C165 C166 C167 103.54(7) yes
C165 C166 H1661 119.2 no
C167 C166 H1661 107.8 no
C165 C166 H1662 113.6 no
C167 C166 H1662 101.3 no
H1661 C166 H1662 109.5 no
C166 C167 O168 111.86(7) yes
C166 C167 H1671 108.4 no
O168 C167 H1671 108.0 no
C166 C167 H1672 109.3 no
O168 C167 H1672 109.8 no
H1671 C167 H1672 109.5 no
C167 O168 C152 122.29(7) yes
C248 C247 C252 120.80(6) yes
C248 C247 H2471 119.2 no
C252 C247 H2471 119.8 no
C247 C248 C249 121.11(6) yes
C247 C248 O260 120.86(6) yes
C249 C248 O260 117.59(6) yes
C248 C249 C250 118.18(6) yes
C248 C249 H2491 116.5 no
C250 C249 H2491 125.1 no
C249 C250 C251 120.56(6) yes
C249 C250 H2501 120.5 no
C251 C250 H2501 118.7 no
C250 C251 C252 118.18(6) yes
C250 C251 H2511 121.7 no
C252 C251 H2511 119.9 no
C251 C252 C247 121.06(6) yes
C251 C252 O268 117.53(6) yes
C247 C252 O268 120.81(6) yes
C144 O253 C254 122.29(7) yes
O253 C254 C255 111.87(7) yes
O253 C254 H2541 102.8 no
C255 C254 H2541 109.8 no
O253 C254 H2542 102.6 no
C255 C254 H2542 119.2 no
H2541 C254 H2542 109.2 no
C254 C255 C256 103.56(7) yes
C254 C255 H2551 98.7 no
C256 C255 H2551 118.8 no
C254 C255 H2552 129.1 no
C256 C255 H2552 99.3 no
H2551 C255 H2552 109.0 no
C255 C256 C257 108.86(7) yes
C255 C256 H2561 109.4 no
C257 C256 H2561 108.4 no
C255 C256 H2562 110.4 no
C257 C256 H2562 110.3 no
H2561 C256 H2562 109.5 no
C256 C257 C258 108.84(7) yes
C256 C257 H2571 109.1 no
C258 C257 H2571 113.2 no
C256 C257 H2572 108.9 no
C258 C257 H2572 107.2 no
H2571 C257 H2572 109.5 no
C257 C258 C259 103.56(7) yes
C257 C258 H2581 108.0 no
C259 C258 H2581 110.2 no
C257 C258 H2582 114.2 no
C259 C258 H2582 111.3 no
H2581 C258 H2582 109.5 no
C258 C259 O260 111.87(7) yes
C258 C259 H2591 109.4 no
O260 C259 H2591 105.1 no
C258 C259 H2592 109.0 no
O260 C259 H2592 111.9 no
H2591 C259 H2592 109.5 no
C259 O260 C248 122.27(7) yes
C138 O261 C262 122.29(7) yes
O261 C262 C263 111.86(7) yes
O261 C262 H2621 109.9 no
C263 C262 H2621 108.3 no
O261 C262 H2622 109.2 no
C263 C262 H2622 108.0 no
H2621 C262 H2622 109.5 no
C262 C263 C264 103.55(7) yes
C262 C263 H2631 106.6 no
C264 C263 H2631 104.5 no
C262 C263 H2632 115.7 no
C264 C263 H2632 115.9 no
H2631 C263 H2632 109.7 no
C263 C264 C265 108.85(7) yes
C263 C264 H2641 110.9 no
C265 C264 H2641 117.5 no
C263 C264 H2642 99.1 no
C265 C264 H2642 109.5 no
H2641 C264 H2642 109.5 no
C264 C265 C266 108.86(7) yes
C264 C265 H2651 103.4 no
C266 C265 H2651 110.1 no
C264 C265 H2652 118.0 no
C266 C265 H2652 106.9 no
H2651 C265 H2652 109.5 no
C265 C266 C267 103.54(7) yes
C265 C266 H2661 111.0 no
C267 C266 H2661 94.5 no
C265 C266 H2662 117.6 no
C267 C266 H2662 118.3 no
H2661 C266 H2662 109.5 no
C266 C267 O268 111.87(7) yes
C266 C267 H2671 92.8 no
O268 C267 H2671 118.5 no
C266 C267 H2672 123.5 no
O268 C267 H2672 102.3 no
H2671 C267 H2672 109.0 no
C267 O268 C252 122.29(7) yes
Cl302 C301 Cl303 112.9(7) yes
Cl302 C301 Cl304 117.0(6) yes
Cl303 C301 Cl304 103.8(5) yes
Cl302 C301 H3011 104.6 no
Cl303 C301 H3011 109.9 no
Cl304 C301 H3011 108.5 no
Cl306 C305 Cl307 109.8(7) yes
Cl306 C305 Cl308 111.1(7) yes
Cl307 C305 Cl308 116.6(9) yes
Cl306 C305 H3051 105.8 no
Cl307 C305 H3051 104.5 no
Cl308 C305 H3051 108.3 no

loop_
_geom_bond_atom_site_label_1
_geom_bond_atom_site_label_2
_geom_bond_distance
_geom_bond_publ_flag
Zn1 N1 2.065(3) yes
Zn1 N2 2.075(3) yes
Zn1 N3 2.065(3) yes
Zn1 N4 2.076(3) yes
Zn1 O1 2.118(3) yes
N1 C1 1.357(5) yes
N1 C4 1.381(5) yes
N2 C5 1.366(5) yes
N2 C8 1.363(5) yes
N3 C9 1.372(5) yes
N3 C12 1.376(5) yes
N4 C13 1.374(5) yes
N4 C16 1.369(5) yes
O1 C49 1.394(5) yes
O1 H11 0.950 no
C1 C2 1.435(6) yes
C1 C20 1.407(6) yes
C2 C3 1.342(7) yes
C2 H21 0.938 no
C3 C4 1.431(6) yes
C3 H31 0.932 no
C4 C17 1.405(6) yes
C5 C6 1.439(6) yes
C5 C17 1.415(6) yes
C6 C7 1.359(6) yes
C6 H61 0.909 no
C7 C8 1.443(5) yes
C7 H71 0.931 no
C8 C18 1.398(5) yes
C9 C10 1.440(5) yes
C9 C18 1.407(5) yes
C10 C11 1.353(6) yes
C10 H101 0.936 no
C11 C12 1.449(5) yes
C11 H111 0.923 no
C12 C19 1.399(5) yes
C13 C14 1.453(5) yes
C13 C19 1.406(5) yes
C14 C15 1.349(6) yes
C14 H141 0.918 no
C15 C16 1.446(6) yes
C15 H151 0.932 no
C16 C20 1.400(6) yes
C17 C21 1.481(3) yes
C17 C221 1.513(3) yes
C18 C101 1.501(5) yes
C19 C35 1.502(5) yes
C20 C107 1.431(6) yes
C21 C22 1.397(2) yes
C21 C26 1.400(2) yes
C22 C23 1.398(2) yes
C22 H221 0.935 no
C23 C24 1.385(2) yes
C23 C27 1.591(4) yes
C24 C25 1.383(2) yes
C24 H241 0.937 no
C25 C26 1.400(2) yes
C25 C31 1.582(4) yes
C26 H261 0.929 no
C27 C28 1.533(4) yes
C27 C29 1.534(4) yes
C27 C30 1.532(4) yes
C28 H281 0.950 no
C28 H282 0.950 no
C28 H283 0.950 no
C29 H291 0.950 no
C29 H292 0.950 no
C29 H293 0.950 no
C30 H301 0.950 no
C30 H302 0.950 no
C30 H303 0.950 no
C31 C32 1.535(4) yes
C31 C33 1.530(4) yes
C31 C34 1.531(4) yes
C32 H321 0.950 no
C32 H322 0.950 no
C32 H323 0.950 no
C33 H331 0.950 no
C33 H332 0.950 no
C33 H333 0.950 no
C34 H341 0.950 no
C34 H342 0.950 no
C34 H343 0.950 no
C221 C222 1.410(3) yes
C221 C226 1.393(2) yes
C222 C223 1.398(2) yes
C222 H2221 0.950 no
C223 C224 1.380(2) yes
C223 C227 1.579(3) yes
C224 C225 1.394(3) yes
C224 H2241 0.950 no
C225 C226 1.397(2) yes
C225 C231 1.591(4) yes
C226 H2261 0.950 no
C227 C228 1.529(4) yes
C227 C229 1.537(4) yes
C227 C230 1.533(4) yes
C228 H2281 0.950 no
C228 H2282 0.950 no
C228 H2283 0.950 no
C229 H2291 0.950 no
C229 H2292 0.950 no
C229 H2293 0.950 no
C230 H2301 0.950 no
C230 H2302 0.950 no
C230 H2303 0.950 no
C231 C232 1.532(4) yes
C231 C233 1.532(4) yes
C231 C234 1.535(4) yes
C232 H2321 0.950 no
C232 H2322 0.950 no
C232 H2323 0.950 no
C233 H2331 0.950 no
C233 H2332 0.950 no
C233 H2333 0.950 no
C234 H2341 0.950 no
C234 H2342 0.950 no
C234 H2343 0.950 no
C35 C36 1.379(6) yes
C35 C40 1.388(6) yes
C36 C37 1.395(6) yes
C36 H361 0.932 no
C37 C38 1.393(7) yes
C37 C41 1.535(7) yes
C38 C39 1.394(7) yes
C38 H381 0.941 no
C39 C40 1.400(6) yes
C39 C45 1.530(6) yes
C40 H401 0.942 no
C41 C42 1.517(8) yes
C41 C43 1.547(8) yes
C41 C44 1.540(8) yes
C42 H421 0.985 no
C42 H422 0.979 no
C42 H423 0.981 no
C43 H431 0.950 no
C43 H432 0.960 no
C43 H433 0.943 no
C44 H441 0.958 no
C44 H442 0.950 no
C44 H443 0.972 no
C45 C46 1.537(8) yes
C45 C47 1.538(7) yes
C45 C48 1.529(9) yes
C46 H461 0.983 no
C46 H462 0.979 no
C46 H463 0.981 no
C47 H471 0.954 no
C47 H472 0.966 no
C47 H473 0.963 no
C48 H481 0.951 no
C48 H482 0.954 no
C48 H483 0.972 no
C49 H491 0.950 no
C49 H492 0.950 no
C49 H493 0.950 no
Zn2 N5 2.077(4) yes
Zn2 N6 2.053(3) yes
Zn2 N7 2.079(4) yes
Zn2 N8 2.063(4) yes
Zn2 O2 2.112(4) yes
N5 C51 1.364(6) yes
N5 C54 1.373(6) yes
N6 C55 1.369(5) yes
N6 C58 1.381(5) yes
N7 C59 1.369(5) yes
N7 C62 1.364(5) yes
N8 C63 1.377(6) yes
N8 C66 1.371(6) yes
O2 C99 1.391(9) yes
O2 H22 0.950 no
O2 C100 1.384(7) yes
O2 H23 0.950 no
C51 C52 1.432(7) yes
C51 C70 1.409(7) yes
C52 C53 1.344(7) yes
C52 H521 0.929 no
C53 C54 1.439(6) yes
C53 H531 0.939 no
C54 C67 1.406(6) yes
C55 C56 1.450(6) yes
C55 C67 1.413(6) yes
C56 C57 1.340(6) yes
C56 H561 0.914 no
C57 C58 1.439(6) yes
C57 H571 0.920 no
C58 C68 1.401(6) yes
C59 C60 1.437(6) yes
C59 C68 1.414(6) yes
C60 C61 1.351(7) yes
C60 H601 0.929 no
C61 C62 1.429(6) yes
C61 H611 0.925 no
C62 C69 1.403(6) yes
C63 C64 1.434(7) yes
C63 C69 1.402(6) yes
C64 C65 1.336(8) yes
C64 H641 0.929 no
C65 C66 1.440(7) yes
C65 H651 0.938 no
C66 C70 1.404(7) yes
C67 C71 1.499(6) yes
C68 C111 1.493(6) yes
C69 C85 1.504(3) yes
C69 C285 1.504(3) yes
C70 C110 1.426(6) yes
C71 C72 1.393(6) yes
C71 C76 1.397(6) yes
C72 C73 1.389(6) yes
C72 H721 0.929 no
C73 C74 1.392(6) yes
C73 C77 1.534(7) yes
C74 C75 1.388(7) yes
C74 H741 0.934 no
C75 C76 1.402(7) yes
C75 C81 1.532(7) yes
C76 H761 0.939 no
C77 C78 1.534(8) yes
C77 C79 1.518(7) yes
C77 C80 1.566(7) yes
C78 H781 0.964 no
C78 H782 0.968 no
C78 H783 0.966 no
C79 H791 0.969 no
C79 H792 0.977 no
C79 H793 0.964 no
C80 H801 0.954 no
C80 H802 0.959 no
C80 H803 0.951 no
C81 C82 1.529(11) yes
C81 C83 1.541(10) yes
C81 C84 1.542(9) yes
C82 H821 0.976 no
C82 H822 0.961 no
C82 H823 0.964 no
C83 H831 0.980 no
C83 H832 0.966 no
C83 H833 0.958 no
C84 H841 1.032 no
C84 H842 1.044 no
C84 H843 1.050 no
C85 C86 1.391(3) yes
C85 C90 1.398(3) yes
C86 C87 1.390(3) yes
C86 H861 0.929 no
C87 C88 1.389(3) yes
C87 C91 1.537(4) yes
C88 C89 1.386(3) yes
C88 H881 0.924 no
C89 C90 1.393(3) yes
C89 C95 1.545(4) yes
C90 H901 0.929 no
C91 C92 1.526(4) yes
C91 C93 1.526(4) yes
C91 C94 1.524(4) yes
C92 H921 0.950 no
C92 H922 0.950 no
C92 H923 0.950 no
C93 H931 0.950 no
C93 H932 0.950 no
C93 H933 0.950 no
C94 H941 0.950 no
C94 H942 0.950 no
C94 H943 0.950 no
C95 C96 1.527(4) yes
C95 C97 1.524(4) yes
C95 C98 1.525(4) yes
C96 H961 0.950 no
C96 H962 0.950 no
C96 H963 0.950 no
C97 H971 0.950 no
C97 H972 0.950 no
C97 H973 0.950 no
C98 H981 0.950 no
C98 H982 0.950 no
C98 H983 0.950 no
C285 C286 1.393(3) yes
C285 C290 1.395(3) yes
C286 C287 1.390(3) yes
C286 H2861 0.930 no
C287 C288 1.393(3) yes
C287 C291 1.540(3) yes
C288 C289 1.392(3) yes
C288 H2881 0.924 no
C289 C290 1.392(3) yes
C289 C295 1.547(3) yes
C290 H2901 0.930 no
C291 C292 1.525(4) yes
C291 C293 1.526(4) yes
C291 C294 1.526(4) yes
C292 H2921 0.950 no
C292 H2922 0.950 no
C292 H2923 0.950 no
C293 H2931 0.950 no
C293 H2932 0.950 no
C293 H2933 0.950 no
C294 H2941 0.950 no
C294 H2942 0.950 no
C294 H2943 0.950 no
C295 C296 1.525(4) yes
C295 C297 1.527(4) yes
C295 C298 1.529(4) yes
C296 H2961 0.950 no
C296 H2962 0.950 no
C296 H2963 0.950 no
C297 H2971 0.950 no
C297 H2972 0.950 no
C297 H2973 0.950 no
C298 H2981 0.950 no
C298 H2982 0.950 no
C298 H2983 0.950 no
C99 H991 0.950 no
C99 H992 0.950 no
C99 H993 0.950 no
C100 H1001 0.950 no
C100 H1002 0.950 no
C100 H1003 0.950 no
C101 C102 1.406(6) yes
C101 C106 1.380(6) yes
C102 C103 1.390(6) yes
C102 H1021 0.921 no
C103 C104 1.372(8) yes
C103 H1031 0.928 no
C104 C105 1.366(8) yes
C104 H1041 0.925 no
C105 C106 1.405(7) yes
C105 H1051 0.923 no
C106 H1061 0.927 no
C107 C108 1.202(7) yes
C108 C109 1.365(7) yes
C109 C110 1.211(7) yes
C111 C112 1.397(6) yes
C111 C116 1.397(6) yes
C112 C113 1.378(7) yes
C112 H1121 0.929 no
C113 C114 1.382(8) yes
C113 H1131 0.930 no
C114 C115 1.384(8) yes
C114 H1141 0.932 no
C115 C116 1.379(7) yes
C115 H1151 0.933 no
C116 H1161 0.931 no
C121 N122 1.332(7) yes
C121 C126 1.426(8) yes
C121 C134 1.451(8) yes
N122 C123 1.336(7) yes
C123 C124 1.394(10) yes
C123 C135 1.468(9) yes
C124 C125 1.352(12) yes
C124 H1241 0.938 no
C125 C126 1.407(10) yes
C125 H1251 0.935 no
C126 C127 1.424(10) yes
C127 C128 1.314(11) yes
C127 H1271 0.939 no
C128 C129 1.459(8) yes
C128 H1281 0.929 no
C129 C130 1.377(9) yes
C129 C134 1.412(8) yes
C130 C131 1.360(9) yes
C130 H1301 0.933 no
C131 C132 1.432(7) yes
C131 H1311 0.930 no
C132 N133 1.334(7) yes
C132 C141 1.465(7) yes
N133 C134 1.350(7) yes
C135 C136 1.424(10) yes
C135 C140 1.371(10) yes
C136 C137 1.332(10) yes
C136 H1361 0.930 no
C137 C138 1.394(12) yes
C137 H1371 0.920 no
C138 C139 1.363(15) yes
C138 O161 1.357(6) yes
C138 C139 1.363(15) yes
C138 O261 1.371(6) yes
C139 C140 1.390(15) yes
C139 H1391 0.931 no
C140 H1401 0.927 no
C141 C142 1.402(8) yes
C141 C146 1.390(8) yes
C142 C143 1.378(8) yes
C142 H1421 0.927 no
C143 C144 1.367(8) yes
C143 H1431 0.937 no
C144 C145 1.404(9) yes
C144 O153 1.362(6) yes
C144 C145 1.404(9) yes
C144 O253 1.371(6) yes
C145 C146 1.379(9) yes
C145 H1451 0.922 no
C146 H1461 0.930 no
C147 C148 1.332(5) yes
C147 C152 1.352(5) yes
C147 H1471 0.927 no
C148 C149 1.361(5) yes
C148 O160 1.363(4) yes
C149 C150 1.390(5) yes
C149 H1491 0.930 no
C150 C151 1.381(5) yes
C150 H1501 0.930 no
C151 C152 1.356(5) yes
C151 H1511 0.938 no
C152 O168 1.359(4) yes
O153 C154 1.399(5) yes
C154 C155 1.5412(17) yes
C154 H1541 0.971 no
C154 H1542 0.971 no
C155 C156 1.5413(18) yes
C155 H1551 0.973 no
C155 H1552 0.973 no
C156 C157 1.5414(17) yes
C156 H1561 0.970 no
C156 H1562 0.973 no
C157 C158 1.5403(18) yes
C157 H1571 0.963 no
C157 H1572 0.969 no
C158 C159 1.5399(18) yes
C158 H1581 0.965 no
C158 H1582 0.968 no
C159 O160 1.388(6) yes
C159 H1591 0.950 no
C159 H1592 0.950 no
O161 C162 1.388(6) yes
C162 C163 1.5397(18) yes
C162 H1621 0.950 no
C162 H1622 0.950 no
C163 C164 1.5394(18) yes
C163 H1631 0.950 no
C163 H1632 0.950 no
C164 C165 1.5395(18) yes
C164 H1641 0.950 no
C164 H1642 0.950 no
C165 C166 1.5394(18) yes
C165 H1651 0.950 no
C165 H1652 0.950 no
C166 C167 1.5396(18) yes
C166 H1661 0.950 no
C166 H1662 0.950 no
C167 O168 1.385(6) yes
C167 H1671 0.950 no
C167 H1672 0.950 no
C247 C248 1.339(5) yes
C247 C252 1.343(5) yes
C247 H2471 0.930 no
C248 C249 1.360(5) yes
C248 O260 1.360(4) yes
C249 C250 1.383(5) yes
C249 H2491 0.950 no
C250 C251 1.386(5) yes
C250 H2501 0.933 no
C251 C252 1.357(5) yes
C251 H2511 0.932 no
C252 O268 1.362(5) yes
O253 C254 1.403(6) yes
C254 C255 1.5408(18) yes
C254 H2541 0.970 no
C254 H2542 0.965 no
C255 C256 1.5398(18) yes
C255 H2551 0.974 no
C255 H2552 0.969 no
C256 C257 1.5396(18) yes
C256 H2561 0.950 no
C256 H2562 0.950 no
C257 C258 1.5396(18) yes
C257 H2571 0.950 no
C257 H2572 0.950 no
C258 C259 1.5397(18) yes
C258 H2581 0.950 no
C258 H2582 0.950 no
C259 O260 1.391(6) yes
C259 H2591 0.950 no
C259 H2592 0.950 no
O261 C262 1.406(6) yes
C262 C263 1.5403(18) yes
C262 H2621 0.950 no
C262 H2622 0.950 no
C263 C264 1.5399(18) yes
C263 H2631 0.968 no
C263 H2632 0.975 no
C264 C265 1.5396(18) yes
C264 H2641 0.950 no
C264 H2642 0.950 no
C265 C266 1.5396(18) yes
C265 H2651 0.950 no
C265 H2652 0.950 no
C266 C267 1.5401(18) yes
C266 H2661 0.950 no
C266 H2662 0.950 no
C267 O268 1.384(6) yes
C267 H2671 0.969 no
C267 H2672 0.974 no
C301 Cl302 1.673(10) yes
C301 Cl303 1.764(10) yes
C301 Cl304 1.749(12) yes
C301 H3011 0.976 no
C305 Cl306 1.772(13) yes
C305 Cl307 1.676(13) yes
C305 Cl308 1.685(13) yes
C305 H3051 0.992 no

loop_
_geom_hbond_atom_site_label_D
_geom_hbond_atom_site_label_H
_geom_hbond_atom_site_label_A
_geom_hbond_site_symmetry_A
_geom_hbond_angle_DHA
_geom_hbond_distance_DH
_geom_hbond_distance_HA
_geom_hbond_distance_DA
_geom_hbond_publ_flag
C32 H323 C232 . 121.9 0.950 1.378 2.045(12) yes
C33 H2333 C32 . 125.1 0.930 1.836 2.490(12) yes
C92 H923 C263 2_675 166.4 0.950 1.969 2.901(12) yes
C93 H933 C262 2_675 155.7 0.950 2.440 3.329(12) yes
C114 H1141 C167 1_565 145.8 0.932 2.382 3.197(12) yes
C147 H1471 C267 . 124.7 0.927 2.548 3.169(12) yes
C157 H1571 O260 . 121.3 0.963 2.393 3.009(12) yes
C159 H1591 C92 . 138.3 0.950 2.337 3.111(12) yes
C259 H1591 C92 . 133 0.848 2.337 2.980(12) yes
C167 H1672 C114 1_545 161.0 0.950 2.283 3.197(12) yes
C159 H2591 C92 . 141.8 1.179 2.098 3.111(12) yes
C259 H2591 C92 . 153.7 0.950 2.098 2.980(12) yes
C262 H2622 C93 2_675 134.6 0.950 2.593 3.329(12) yes
C263 H2632 C92 2_675 142.8 0.975 2.064 2.901(12) yes
C301 H3011 N7 1_545 166.4 0.976 2.575 3.532(12) yes
C301 H3011 C62 1_545 153.4 0.976 2.531 3.432(12) yes

loop_
_platon_squeeze_void_nr
_platon_squeeze_void_average_x
_platon_squeeze_void_average_y
_platon_squeeze_void_average_z
_platon_squeeze_void_volume
_platon_squeeze_void_count_electrons
_platon_squeeze_void_content
1 0.000 0.000 0.000 1105 286 ' '
2 0.035 0.674 0.605 15 3 ' '
3 0.239 0.924 0.678 7 0 ' '
4 0.402 0.074 0.086 17 4 ' '
5 0.597 0.926 0.914 15 2 ' '
6 0.761 0.076 0.322 7 1 ' '
7 0.965 0.326 0.395 15 1 ' '
